data_7054096
loop_
_publ_author_name
'Wang, Wen-Zhen'
'Hsieh, Chang-Lin'
'Ismayilov, Rayyat H.'
'Hsu, Chia-Hung'
'Liu, Isiah Po-Chun'
'Liu, Yi-Hung'
'Lee, Gene-Hsiang'
'Peng, Shie-Ming'

_publ_section_title
;
 Transition metal complexes of a super rigid anthyridine ligand:
 structural, magnetic and DFT studies
;
_journal_issue 11
_journal_name_full 'New Journal of Chemistry'
_journal_page_first 2340
_journal_paper_doi 10.1039/c2nj40452d
_journal_volume 36
_journal_year 2012
_chemical_formula_sum 'C87 H62.5 Cl4 Fe2 N16.5 O16.5'
_chemical_formula_weight 1856.54
_chemical_name_systematic
;
?
;
_space_group_IT_number 14
_symmetry_cell_setting monoclinic
_symmetry_space_group_name_Hall '-P 2yn'
_symmetry_space_group_name_H-M 'P 1 21/n 1'
_atom_sites_solution_hydrogens geom
_atom_sites_solution_primary direct
_atom_sites_solution_secondary difmap
_audit_creation_method SHELXL-97
_cell_angle_alpha 90.00
_cell_angle_beta 100.028(3)
_cell_angle_gamma 90.00
_cell_formula_units_Z 8
_cell_length_a 13.6597(4)
_cell_length_b 70.1804(14)
_cell_length_c 19.0319(5)
_cell_measurement_reflns_used 9466
_cell_measurement_temperature 150(2)
_cell_measurement_theta_max 77.8386
_cell_measurement_theta_min 3.1459
_cell_volume 17966.1(8)
_computing_cell_refinement
;
CrysAlisPro, Oxford Diffraction Ltd.,
Version 1.171.33.55 (release 05-01-2010 CrysAlis171 .NET)
(compiled Jan 5 2010,16:28:46)
Empirical absorption correction using spherical harmonics,
implemented in SCALE3 ABSPACK scaling algorithm.
;
_computing_data_collection
;
CrysAlisPro, Oxford Diffraction Ltd.,
Version 1.171.33.55 (release 05-01-2010 CrysAlis171 .NET)
(compiled Jan 5 2010,16:28:46)
Empirical absorption correction using spherical harmonics,
implemented in SCALE3 ABSPACK scaling algorithm.
;
_computing_data_reduction
;
CrysAlisPro, Oxford Diffraction Ltd.,
Version 1.171.33.55 (release 05-01-2010 CrysAlis171 .NET)
(compiled Jan 5 2010,16:28:46)
Empirical absorption correction using spherical harmonics,
implemented in SCALE3 ABSPACK scaling algorithm.
;
_computing_molecular_graphics SHELXTL
_computing_publication_material SHELXTL
_computing_structure_refinement 'SHELXL-97 (Sheldrick, 1997)'
_computing_structure_solution 'SHELXS-97 (Sheldrick, 1990)'
_diffrn_ambient_temperature 150(2)
_diffrn_measured_fraction_theta_full 0.997
_diffrn_measured_fraction_theta_max 0.997
_diffrn_measurement_device_type 'Oxford Diffraction Gemini A'
_diffrn_measurement_method CCD
_diffrn_radiation_monochromator graphite
_diffrn_radiation_source 'fine-focus sealed tube'
_diffrn_radiation_type CuK\a
_diffrn_radiation_wavelength 1.54178
_diffrn_reflns_av_R_equivalents 0.0897
_diffrn_reflns_av_sigmaI/netI 0.1711
_diffrn_reflns_limit_h_max 16
_diffrn_reflns_limit_h_min -14
_diffrn_reflns_limit_k_max 76
_diffrn_reflns_limit_k_min -84
_diffrn_reflns_limit_l_max 22
_diffrn_reflns_limit_l_min -22
_diffrn_reflns_number 67258
_diffrn_reflns_theta_full 67.99
_diffrn_reflns_theta_max 67.99
_diffrn_reflns_theta_min 3.35
_exptl_absorpt_coefficient_mu 4.306
_exptl_absorpt_correction_T_max 1.00000
_exptl_absorpt_correction_T_min 0.82132
_exptl_absorpt_correction_type multi-scan
_exptl_absorpt_process_details
;
CrysAlisPro, Oxford Diffraction Ltd.,
Version 1.171.33.55 (release 05-01-2010 CrysAlis171 .NET)
(compiled Jan 5 2010,16:28:46)
Empirical absorption correction using spherical harmonics,
implemented in SCALE3 ABSPACK scaling algorithm.
;
_exptl_crystal_density_diffrn 1.373
_exptl_crystal_density_method 'not measured'
_exptl_crystal_F_000 7616
_exptl_crystal_size_max 0.25
_exptl_crystal_size_mid 0.20
_exptl_crystal_size_min 0.15
_refine_diff_density_max 1.606
_refine_diff_density_min -0.833
_refine_diff_density_rms 0.130
_refine_ls_extinction_method none
_refine_ls_goodness_of_fit_ref 1.117
_refine_ls_hydrogen_treatment constr
_refine_ls_matrix_type full
_refine_ls_number_parameters 2323
_refine_ls_number_reflns 32643
_refine_ls_number_restraints 377
_refine_ls_restrained_S_all 1.153
_refine_ls_R_factor_all 0.1870
_refine_ls_R_factor_gt 0.1002
_refine_ls_shift/su_max 0.041
_refine_ls_shift/su_mean 0.001
_refine_ls_structure_factor_coef Fsqd
_refine_ls_weighting_details 'calc w=1/[\s^2^(Fo^2^)+(0.1000P)^2^+0.0000P] where P=(Fo^2^+2Fc^2^)/3'
_refine_ls_weighting_scheme calc
_refine_ls_wR_factor_gt 0.2382
_refine_ls_wR_factor_ref 0.2711
_reflns_number_gt 15173
_reflns_number_total 32643
_reflns_threshold_expression >2sigma(I)
_cod_data_source_file c2nj40452d.txt
_cod_data_source_block ic14419
_cod_depositor_comments
;
The following automatic conversions were performed:

'_symmetry_cell_setting' value 'Monoclinic' changed to 'monoclinic'
according to
/usr/data/users/saulius/automatic-downloads/retrospective/RSC/lib/dictionaries/cif_core.dic
dictionary named 'cif_core.dic' version 2.4.2 from 2011-04-26.

Automatic conversion script
Id: cif_fix_values 2281 2013-09-26 08:29:07Z andrius 
;
_cod_original_sg_symbol_H-M P2(1)/n
_cod_original_formula_sum 'C87 H62.50 Cl4 Fe2 N16.50 O16.50'
_cod_database_code 7054096

loop_
_symmetry_equiv_pos_as_xyz
'x, y, z'
'-x+1/2, y+1/2, -z+1/2'
'-x, -y, -z'
'x-1/2, -y-1/2, z-1/2'

loop_
_atom_site_label
_atom_site_type_symbol
_atom_site_fract_x
_atom_site_fract_y
_atom_site_fract_z
_atom_site_U_iso_or_equiv
_atom_site_adp_type
_atom_site_occupancy
_atom_site_symmetry_multiplicity
_atom_site_calc_flag
_atom_site_refinement_flags
Fe1 Fe 0.28681(9) 0.037812(16) 0.25990(6) 0.0255(3) Uani 1 1 d .
Fe2 Fe 0.31247(9) 0.083716(16) 0.25444(6) 0.0256(3) Uani 1 1 d .
N1 N 0.1397(5) 0.04220(9) 0.2867(3) 0.0259(14) Uani 1 1 d .
N2 N 0.1665(5) 0.07425(9) 0.2846(3) 0.0240(13) Uani 1 1 d .
N3 N 0.2057(5) 0.10531(9) 0.2782(3) 0.0270(14) Uani 1 1 d .
N4 N 0.4332(5) 0.03413(9) 0.2311(3) 0.0250(13) Uani 1 1 d .
N5 N 0.4470(5) 0.06666(9) 0.2308(3) 0.0275(14) Uani 1 1 d .
N6 N 0.4460(5) 0.09874(9) 0.2339(4) 0.0301(14) Uani 1 1 d .
N7 N 0.2254(5) 0.01791(9) 0.1763(4) 0.0288(14) Uani 1 1 d .
N8 N 0.2353(5) 0.04902(9) 0.1516(3) 0.0242(13) Uani 1 1 d .
N9 N 0.2505(5) 0.08131(9) 0.1417(3) 0.0260(13) Uani 1 1 d .
N10 N 0.3215(5) 0.01769(9) 0.3510(4) 0.0280(14) Uani 1 1 d .
N11 N 0.3493(5) 0.04917(9) 0.3664(3) 0.0249(13) Uani 1 1 d .
N12 N 0.3729(5) 0.08154(9) 0.3680(3) 0.0243(13) Uani 1 1 d .
C1 C 0.0834(6) 0.02759(11) 0.2954(4) 0.0317(18) Uani 1 1 d .
H1A H 0.1080 0.0152 0.2885 0.038 Uiso 1 1 calc R
C2 C -0.0133(6) 0.02916(12) 0.3148(5) 0.0339(18) Uani 1 1 d .
C3 C -0.0683(7) 0.01295(12) 0.3255(5) 0.041(2) Uani 1 1 d .
H3A H -0.0425 0.0007 0.3186 0.049 Uiso 1 1 calc R
C4 C -0.1576(7) 0.01470(14) 0.3455(6) 0.047(2) Uani 1 1 d .
H4A H -0.1938 0.0037 0.3544 0.057 Uiso 1 1 calc R
C5 C -0.1974(8) 0.03298(14) 0.3533(6) 0.053(3) Uani 1 1 d .
H5A H -0.2620 0.0343 0.3647 0.064 Uiso 1 1 calc R
C6 C -0.1427(8) 0.04876(14) 0.3443(6) 0.048(2) Uani 1 1 d .
H6A H -0.1695 0.0610 0.3510 0.058 Uiso 1 1 calc R
C7 C -0.0506(7) 0.04749(12) 0.3261(5) 0.0336(18) Uani 1 1 d .
C8 C 0.0113(6) 0.06363(11) 0.3164(4) 0.0269(16) Uani 1 1 d .
C9 C -0.0156(6) 0.08233(11) 0.3251(4) 0.0289(16) Uani 1 1 d .
H9A H -0.0775 0.0850 0.3391 0.035 Uiso 1 1 calc R
C10 C 0.0470(6) 0.09735(11) 0.3136(4) 0.0289(17) Uani 1 1 d .
C11 C 0.0263(6) 0.11752(12) 0.3197(4) 0.0294(17) Uani 1 1 d .
C12 C -0.0622(7) 0.12503(12) 0.3392(5) 0.0354(19) Uani 1 1 d .
H12A H -0.1131 0.1167 0.3486 0.042 Uiso 1 1 calc R
C13 C -0.0738(7) 0.14445(13) 0.3444(5) 0.044(2) Uani 1 1 d .
H13A H -0.1330 0.1494 0.3572 0.053 Uiso 1 1 calc R
C14 C 0.0014(7) 0.15710(12) 0.3309(5) 0.042(2) Uani 1 1 d .
H14A H -0.0075 0.1705 0.3350 0.050 Uiso 1 1 calc R
C15 C 0.0870(7) 0.15016(12) 0.3117(4) 0.0355(19) Uani 1 1 d .
H15A H 0.1368 0.1588 0.3023 0.043 Uiso 1 1 calc R
C16 C 0.1016(6) 0.13032(11) 0.3061(4) 0.0289(17) Uani 1 1 d .
C17 C 0.1890(6) 0.12307(12) 0.2853(4) 0.0323(18) Uani 1 1 d .
H17A H 0.2380 0.1319 0.2762 0.039 Uiso 1 1 calc R
C18 C 0.1373(6) 0.09207(10) 0.2926(4) 0.0259(16) Uani 1 1 d .
C19 C 0.1046(6) 0.06014(11) 0.2958(4) 0.0253(16) Uani 1 1 d .
C20 C 0.4701(6) 0.01754(11) 0.2220(4) 0.0323(18) Uani 1 1 d .
H20A H 0.4307 0.0068 0.2286 0.039 Uiso 1 1 calc R
C21 C 0.5638(7) 0.01405(12) 0.2031(5) 0.0358(19) Uani 1 1 d .
C22 C 0.5975(8) -0.00484(13) 0.1952(6) 0.047(2) Uani 1 1 d .
H22A H 0.5558 -0.0154 0.2009 0.057 Uiso 1 1 calc R
C23 C 0.6886(9) -0.00778(14) 0.1796(6) 0.056(3) Uani 1 1 d .
H23A H 0.7105 -0.0204 0.1736 0.068 Uiso 1 1 calc R
C24 C 0.7540(9) 0.00809(15) 0.1720(6) 0.057(3) Uani 1 1 d .
H24A H 0.8192 0.0058 0.1630 0.068 Uiso 1 1 calc R
C25 C 0.7210(8) 0.02676(14) 0.1778(5) 0.044(2) Uani 1 1 d .
H25A H 0.7622 0.0373 0.1711 0.053 Uiso 1 1 calc R
C26 C 0.6262(7) 0.02965(12) 0.1936(5) 0.0361(19) Uani 1 1 d .
C27 C 0.5863(7) 0.04853(12) 0.2036(4) 0.0318(18) Uani 1 1 d .
C28 C 0.6375(6) 0.06513(12) 0.1969(4) 0.0323(18) Uani 1 1 d .
H28A H 0.7026 0.0646 0.1858 0.039 Uiso 1 1 calc R
C29 C 0.5941(6) 0.08297(12) 0.2062(4) 0.0300(17) Uani 1 1 d .
C30 C 0.6411(6) 0.10136(12) 0.2007(4) 0.0313(17) Uani 1 1 d .
C31 C 0.7354(7) 0.10406(13) 0.1862(5) 0.039(2) Uani 1 1 d .
H31A H 0.7752 0.0934 0.1793 0.047 Uiso 1 1 calc R
C32 C 0.7723(8) 0.12218(14) 0.1818(5) 0.047(2) Uani 1 1 d .
H32A H 0.8377 0.1239 0.1720 0.056 Uiso 1 1 calc R
C33 C 0.7147(8) 0.13814(13) 0.1915(5) 0.047(2) Uani 1 1 d .
H33A H 0.7411 0.1506 0.1882 0.056 Uiso 1 1 calc R
C34 C 0.6226(7) 0.13603(13) 0.2054(5) 0.040(2) Uani 1 1 d .
H34A H 0.5840 0.1470 0.2111 0.048 Uiso 1 1 calc R
C35 C 0.5823(7) 0.11781(12) 0.2116(4) 0.0331(18) Uani 1 1 d .
C36 C 0.4861(7) 0.11522(12) 0.2284(4) 0.0348(19) Uani 1 1 d .
H36A H 0.4489 0.1262 0.2361 0.042 Uiso 1 1 calc R
C37 C 0.4982(6) 0.08256(11) 0.2229(4) 0.0270(16) Uani 1 1 d .
C38 C 0.4915(6) 0.04985(11) 0.2220(4) 0.0290(17) Uani 1 1 d .
C39 C 0.2030(7) 0.00040(11) 0.1580(5) 0.0352(19) Uani 1 1 d .
H39A H 0.2146 -0.0092 0.1937 0.042 Uiso 1 1 calc R
C40 C 0.1613(7) -0.00512(13) 0.0859(5) 0.041(2) Uani 1 1 d .
C41 C 0.1369(8) -0.02420(13) 0.0704(6) 0.052(3) Uani 1 1 d .
H41A H 0.1477 -0.0336 0.1071 0.062 Uiso 1 1 calc R
C42 C 0.0971(9) -0.02923(14) 0.0020(6) 0.052(3) Uani 1 1 d .
H42A H 0.0795 -0.0421 -0.0086 0.063 Uiso 1 1 calc R
C43 C 0.0819(8) -0.01579(14) -0.0523(5) 0.047(2) Uani 1 1 d .
H43A H 0.0550 -0.0196 -0.0996 0.056 Uiso 1 1 calc R
C44 C 0.1055(7) 0.00268(14) -0.0380(5) 0.044(2) Uani 1 1 d .
H44A H 0.0948 0.0118 -0.0755 0.052 Uiso 1 1 calc R
C45 C 0.1451(6) 0.00861(12) 0.0308(4) 0.0327(18) Uani 1 1 d .
C46 C 0.1699(6) 0.02872(12) 0.0521(4) 0.0324(18) Uani 1 1 d .
C47 C 0.1589(6) 0.04450(12) 0.0080(4) 0.0329(18) Uani 1 1 d .
H47A H 0.1336 0.0430 -0.0414 0.039 Uiso 1 1 calc R
C48 C 0.1844(6) 0.06235(11) 0.0352(4) 0.0300(17) Uani 1 1 d .
C49 C 0.1742(6) 0.07938(12) -0.0090(5) 0.0345(19) Uani 1 1 d .
C50 C 0.1387(8) 0.07954(15) -0.0815(5) 0.049(2) Uani 1 1 d .
H50A H 0.1189 0.0680 -0.1059 0.059 Uiso 1 1 calc R
C51 C 0.1321(8) 0.09669(15) -0.1187(5) 0.054(3) Uani 1 1 d .
H51A H 0.1073 0.0968 -0.1685 0.065 Uiso 1 1 calc R
C52 C 0.1618(8) 0.11375(14) -0.0833(5) 0.049(2) Uani 1 1 d .
H52A H 0.1572 0.1254 -0.1094 0.059 Uiso 1 1 calc R
C53 C 0.1970(7) 0.11393(13) -0.0124(5) 0.044(2) Uani 1 1 d .
H53A H 0.2175 0.1256 0.0111 0.053 Uiso 1 1 calc R
C54 C 0.2033(6) 0.09678(12) 0.0263(5) 0.0341(18) Uani 1 1 d .
C55 C 0.2400(6) 0.09647(11) 0.1018(4) 0.0314(17) Uani 1 1 d .
H55A H 0.2581 0.1083 0.1244 0.038 Uiso 1 1 calc R
C56 C 0.2235(5) 0.06400(11) 0.1086(4) 0.0266(16) Uani 1 1 d .
C57 C 0.2092(6) 0.03185(11) 0.1243(4) 0.0288(17) Uani 1 1 d .
C58 C 0.3233(6) -0.00012(11) 0.3753(5) 0.0312(18) Uani 1 1 d .
H58A H 0.3040 -0.0102 0.3424 0.037 Uiso 1 1 calc R
C59 C 0.3533(6) -0.00459(11) 0.4488(5) 0.0315(18) Uani 1 1 d .
C60 C 0.3553(6) -0.02400(12) 0.4694(5) 0.0353(19) Uani 1 1 d .
H60A H 0.3371 -0.0337 0.4349 0.042 Uiso 1 1 calc R
C61 C 0.3838(6) -0.02842(12) 0.5398(5) 0.038(2) Uani 1 1 d .
H61A H 0.3856 -0.0414 0.5544 0.046 Uiso 1 1 calc R
C62 C 0.4104(6) -0.01414(13) 0.5907(5) 0.040(2) Uani 1 1 d .
H62A H 0.4298 -0.0176 0.6394 0.048 Uiso 1 1 calc R
C63 C 0.4091(6) 0.00500(12) 0.5719(4) 0.0319(18) Uani 1 1 d .
H63A H 0.4267 0.0146 0.6069 0.038 Uiso 1 1 calc R
C64 C 0.3809(6) 0.00972(12) 0.4991(5) 0.0303(17) Uani 1 1 d .
C65 C 0.3806(6) 0.02934(11) 0.4729(4) 0.0282(17) Uani 1 1 d .
C66 C 0.4126(6) 0.04568(11) 0.5124(4) 0.0295(17) Uani 1 1 d .
H66A H 0.4346 0.0447 0.5624 0.035 Uiso 1 1 calc R
C67 C 0.4128(5) 0.06330(11) 0.4800(4) 0.0249(16) Uani 1 1 d .
C68 C 0.4477(6) 0.08034(12) 0.5184(4) 0.0318(18) Uani 1 1 d .
C69 C 0.4886(7) 0.08096(13) 0.5912(5) 0.039(2) Uani 1 1 d .
H69A H 0.4936 0.0697 0.6193 0.046 Uiso 1 1 calc R
C70 C 0.5221(8) 0.09845(14) 0.6221(5) 0.047(2) Uani 1 1 d .
H70A H 0.5504 0.0989 0.6713 0.057 Uiso 1 1 calc R
C71 C 0.5148(7) 0.11511(13) 0.5823(5) 0.044(2) Uani 1 1 d .
H71A H 0.5364 0.1268 0.6049 0.053 Uiso 1 1 calc R
C72 C 0.4773(7) 0.11493(12) 0.5118(5) 0.0366(19) Uani 1 1 d .
H72A H 0.4749 0.1264 0.4849 0.044 Uiso 1 1 calc R
C73 C 0.4415(6) 0.09762(11) 0.4778(4) 0.0274(16) Uani 1 1 d .
C74 C 0.4035(6) 0.09711(10) 0.4036(4) 0.0267(16) Uani 1 1 d .
H74A H 0.3999 0.1088 0.3779 0.032 Uiso 1 1 calc R
C75 C 0.3787(5) 0.06442(10) 0.4055(4) 0.0235(15) Uani 1 1 d .
C76 C 0.3519(5) 0.03200(10) 0.3993(4) 0.0249(16) Uani 1 1 d .
Fe3 Fe 0.85080(10) 0.166698(18) 0.75353(7) 0.0300(3) Uani 1 1 d .
Fe4 Fe 0.87343(10) 0.213162(18) 0.76771(7) 0.0301(3) Uani 1 1 d .
N13 N 0.7926(5) 0.17054(9) 0.6426(4) 0.0297(14) Uani 1 1 d .
N14 N 0.8100(5) 0.20304(9) 0.6560(4) 0.0293(14) Uani 1 1 d .
N15 N 0.8334(5) 0.23426(9) 0.6837(4) 0.0329(15) Uani 1 1 d .
N16 N 0.9124(5) 0.16595(9) 0.8668(4) 0.0290(14) Uani 1 1 d .
N17 N 0.9221(5) 0.19873(10) 0.8722(3) 0.0304(15) Uani 1 1 d .
N18 N 0.9234(5) 0.23059(9) 0.8644(4) 0.0303(15) Uani 1 1 d .
N19 N 0.9654(6) 0.14702(9) 0.7285(4) 0.0343(16) Uani 1 1 d .
N20 N 0.9998(5) 0.17860(10) 0.7331(4) 0.0304(15) Uani 1 1 d .
N21 N 1.0234(5) 0.21095(10) 0.7460(4) 0.0342(16) Uani 1 1 d .
N22 N 0.7229(6) 0.14968(10) 0.7725(4) 0.0346(16) Uani 1 1 d .
N23 N 0.7173(5) 0.18143(10) 0.7858(4) 0.0329(15) Uani 1 1 d .
N24 N 0.7242(5) 0.21408(9) 0.7938(4) 0.0313(15) Uani 1 1 d .
C77 C 0.7656(6) 0.15605(11) 0.6009(4) 0.0317(18) Uani 1 1 d .
H77A H 0.7703 0.1438 0.6222 0.038 Uiso 1 1 calc R
C78 C 0.7295(6) 0.15708(11) 0.5256(4) 0.0299(17) Uani 1 1 d .
C79 C 0.7031(7) 0.14070(12) 0.4850(5) 0.038(2) Uani 1 1 d .
H79A H 0.7083 0.1286 0.5076 0.046 Uiso 1 1 calc R
C80 C 0.6697(7) 0.14196(13) 0.4129(5) 0.043(2) Uani 1 1 d .
H80A H 0.6540 0.1308 0.3852 0.052 Uiso 1 1 calc R
C81 C 0.6593(7) 0.15959(13) 0.3811(5) 0.044(2) Uani 1 1 d .
H81A H 0.6337 0.1604 0.3315 0.053 Uiso 1 1 calc R
C82 C 0.6841(8) 0.17593(13) 0.4179(5) 0.044(2) Uani 1 1 d .
H82A H 0.6775 0.1879 0.3942 0.053 Uiso 1 1 calc R
C83 C 0.7201(6) 0.17485(11) 0.4926(4) 0.0317(17) Uani 1 1 d .
C84 C 0.7476(6) 0.19155(11) 0.5376(4) 0.0294(17) Uani 1 1 d .
C85 C 0.7394(6) 0.21040(12) 0.5126(4) 0.0336(18) Uani 1 1 d .
H85A H 0.7146 0.2129 0.4637 0.040 Uiso 1 1 calc R
C86 C 0.7675(6) 0.22515(11) 0.5592(4) 0.0315(18) Uani 1 1 d .
C87 C 0.7582(7) 0.24560(12) 0.5399(5) 0.0360(19) Uani 1 1 d .
C88 C 0.7182(7) 0.25251(12) 0.4726(5) 0.0374(19) Uani 1 1 d .
H88A H 0.6969 0.2438 0.4348 0.045 Uiso 1 1 calc R
C89 C 0.7089(7) 0.27181(12) 0.4601(5) 0.040(2) Uani 1 1 d .
H89A H 0.6816 0.2764 0.4138 0.048 Uiso 1 1 calc R
C90 C 0.7393(8) 0.28445(12) 0.5148(6) 0.047(2) Uani 1 1 d .
H90A H 0.7331 0.2978 0.5060 0.057 Uiso 1 1 calc R
C91 C 0.7785(8) 0.27806(12) 0.5817(5) 0.045(2) Uani 1 1 d .
H91A H 0.7995 0.2869 0.6191 0.054 Uiso 1 1 calc R
C92 C 0.7874(7) 0.25877(12) 0.5948(5) 0.041(2) Uani 1 1 d .
C93 C 0.8254(7) 0.25213(12) 0.6654(5) 0.040(2) Uani 1 1 d .
H93A H 0.8460 0.2614 0.7013 0.049 Uiso 1 1 calc R
C94 C 0.8021(6) 0.22070(11) 0.6296(5) 0.0312(18) Uani 1 1 d .
C95 C 0.7826(6) 0.18865(11) 0.6118(4) 0.0288(17) Uani 1 1 d .
C96 C 0.9255(7) 0.14939(12) 0.8984(5) 0.037(2) Uani 1 1 d .
H96A H 0.9105 0.1383 0.8699 0.045 Uiso 1 1 calc R
C97 C 0.9612(7) 0.14677(12) 0.9737(5) 0.0358(19) Uani 1 1 d .
C98 C 0.9687(7) 0.12835(12) 1.0029(5) 0.041(2) Uani 1 1 d .
H98A H 0.9533 0.1176 0.9728 0.049 Uiso 1 1 calc R
C99 C 0.9977(7) 0.12600(13) 1.0732(5) 0.044(2) Uani 1 1 d .
H99A H 1.0014 0.1136 1.0932 0.053 Uiso 1 1 calc R
C100 C 1.0227(8) 0.14189(14) 1.1177(5) 0.054(3) Uani 1 1 d .
H10A H 1.0440 0.1401 1.1675 0.064 Uiso 1 1 calc R
C101 C 1.0167(8) 0.16022(13) 1.0896(5) 0.044(2) Uani 1 1 d .
H10B H 1.0342 0.1709 1.1200 0.052 Uiso 1 1 calc R
C102 C 0.9848(6) 0.16297(12) 1.0167(4) 0.0312(17) Uani 1 1 d .
C103 C 0.9714(6) 0.18141(11) 0.9819(4) 0.0299(17) Uani 1 1 d .
C104 C 0.9921(6) 0.19868(12) 1.0185(4) 0.0348(19) Uani 1 1 d .
H10C H 1.0169 0.1986 1.0683 0.042 Uiso 1 1 calc R
C105 C 0.9767(6) 0.21573(12) 0.9827(5) 0.0331(18) Uani 1 1 d .
C106 C 0.9931(6) 0.23451(12) 1.0146(5) 0.0344(19) Uani 1 1 d .
C107 C 1.0299(7) 0.23736(13) 1.0861(5) 0.0372(19) Uani 1 1 d .
H10D H 1.0439 0.2268 1.1177 0.045 Uiso 1 1 calc R
C108 C 1.0463(8) 0.25605(15) 1.1114(6) 0.051(3) Uani 1 1 d .
H10E H 1.0748 0.2581 1.1600 0.061 Uiso 1 1 calc R
C109 C 1.0216(9) 0.27186(14) 1.0667(6) 0.055(3) Uani 1 1 d .
H10F H 1.0296 0.2844 1.0856 0.066 Uiso 1 1 calc R
C110 C 0.9863(8) 0.26913(13) 0.9962(6) 0.052(3) Uani 1 1 d .
H11A H 0.9719 0.2797 0.9651 0.063 Uiso 1 1 calc R
C111 C 0.9712(7) 0.25040(12) 0.9698(5) 0.039(2) Uani 1 1 d .
C112 C 0.9381(7) 0.24736(12) 0.8942(5) 0.037(2) Uani 1 1 d .
H11B H 0.9262 0.2583 0.8643 0.045 Uiso 1 1 calc R
C113 C 0.9436(6) 0.21502(11) 0.9097(4) 0.0293(17) Uani 1 1 d .
C114 C 0.9353(6) 0.18208(11) 0.9073(4) 0.0298(17) Uani 1 1 d .
C115 C 0.9875(7) 0.12963(13) 0.7194(4) 0.038(2) Uani 1 1 d .
H11C H 0.9404 0.1201 0.7255 0.045 Uiso 1 1 calc R
C116 C 1.0809(7) 0.12370(13) 0.7001(4) 0.040(2) Uani 1 1 d .
C117 C 1.1002(8) 0.10417(14) 0.6892(5) 0.048(3) Uani 1 1 d .
H11D H 1.0514 0.0949 0.6945 0.058 Uiso 1 1 calc R
C118 C 1.1865(9) 0.09870(15) 0.6714(5) 0.055(3) Uani 1 1 d .
H11E H 1.1989 0.0856 0.6636 0.066 Uiso 1 1 calc R
C119 C 1.2589(9) 0.11252(17) 0.6644(6) 0.063(3) Uani 1 1 d .
H11F H 1.3196 0.1086 0.6510 0.076 Uiso 1 1 calc R
C120 C 1.2437(8) 0.13151(15) 0.6765(5) 0.049(2) Uani 1 1 d .
H12B H 1.2945 0.1406 0.6732 0.058 Uiso 1 1 calc R
C121 C 1.1537(7) 0.13736(14) 0.6937(5) 0.041(2) Uani 1 1 d .
C122 C 1.1281(7) 0.15697(13) 0.7043(4) 0.037(2) Uani 1 1 d .
C123 C 1.1901(7) 0.17284(14) 0.7013(5) 0.044(2) Uani 1 1 d .
H12C H 1.2541 0.1711 0.6891 0.053 Uiso 1 1 calc R
C124 C 1.1586(6) 0.19128(13) 0.7160(5) 0.0363(19) Uani 1 1 d .
C125 C 1.2205(9) 0.20794(15) 0.7173(6) 0.055(3) Uani 1 1 d .
C126 C 1.3170(9) 0.20771(18) 0.7034(9) 0.077(4) Uani 1 1 d .
H12D H 1.3454 0.1961 0.6906 0.092 Uiso 1 1 calc R
C127 C 1.3710(12) 0.2241(2) 0.7081(12) 0.125(5) Uani 1 1 d U
H12E H 1.4375 0.2237 0.6997 0.150 Uiso 1 1 calc R
C128 C 1.3310(12) 0.2416(2) 0.7251(12) 0.127(5) Uani 1 1 d U
H12F H 1.3698 0.2529 0.7290 0.152 Uiso 1 1 calc R
C129 C 1.2345(11) 0.24191(18) 0.7357(11) 0.119(5) Uani 1 1 d U
H12G H 1.2057 0.2538 0.7449 0.143 Uiso 1 1 calc R
C130 C 1.1776(8) 0.22559(15) 0.7335(7) 0.057(3) Uani 1 1 d .
C131 C 1.0797(7) 0.22557(13) 0.7481(5) 0.043(2) Uani 1 1 d .
H13B H 1.0535 0.2374 0.7605 0.052 Uiso 1 1 calc R
C132 C 1.0607(7) 0.19354(12) 0.7316(4) 0.0346(19) Uani 1 1 d .
C133 C 1.0325(6) 0.16086(11) 0.7220(4) 0.0307(18) Uani 1 1 d .
C134 C 0.6865(7) 0.13265(12) 0.7783(4) 0.0342(18) Uani 1 1 d .
H13C H 0.7242 0.1220 0.7671 0.041 Uiso 1 1 calc R
C135 C 0.5928(7) 0.12897(12) 0.8004(4) 0.0360(19) Uani 1 1 d .
C136 C 0.5607(8) 0.11035(13) 0.8061(4) 0.043(2) Uani 1 1 d .
H13D H 0.6013 0.1001 0.7959 0.052 Uiso 1 1 calc R
C137 C 0.4710(9) 0.10666(13) 0.8263(5) 0.051(3) Uani 1 1 d .
H13E H 0.4492 0.0939 0.8303 0.061 Uiso 1 1 calc R
C138 C 0.4117(9) 0.12209(15) 0.8410(6) 0.055(3) Uani 1 1 d .
H13F H 0.3485 0.1197 0.8537 0.066 Uiso 1 1 calc R
C139 C 0.4448(8) 0.14065(14) 0.8370(6) 0.051(3) Uani 1 1 d .
H13G H 0.4051 0.1510 0.8482 0.061 Uiso 1 1 calc R
C140 C 0.5341(7) 0.14414(13) 0.8171(5) 0.039(2) Uani 1 1 d .
C141 C 0.5767(7) 0.16291(13) 0.8146(5) 0.041(2) Uani 1 1 d .
C142 C 0.5347(8) 0.17996(14) 0.8335(6) 0.051(3) Uani 1 1 d .
H14B H 0.4728 0.1797 0.8497 0.061 Uiso 1 1 calc R
C143 C 0.5827(7) 0.19747(13) 0.8288(6) 0.046(2) Uani 1 1 d .
C144 C 0.5437(11) 0.21574(16) 0.8498(10) 0.095(3) Uani 1 1 d U
C145 C 0.4703(11) 0.21729(18) 0.8867(10) 0.105(3) Uani 1 1 d U
H14C H 0.4367 0.2060 0.8969 0.126 Uiso 1 1 calc R
C146 C 0.4398(12) 0.23496(18) 0.9115(11) 0.109(3) Uani 1 1 d U
H14D H 0.3886 0.2356 0.9393 0.130 Uiso 1 1 calc R
C147 C 0.4900(11) 0.25218(18) 0.8927(11) 0.107(3) Uani 1 1 d U
H14E H 0.4687 0.2644 0.9049 0.129 Uiso 1 1 calc R
C148 C 0.5679(11) 0.25030(16) 0.8573(10) 0.099(3) Uani 1 1 d U
H14F H 0.6026 0.2613 0.8456 0.119 Uiso 1 1 calc R
C149 C 0.5964(10) 0.23225(15) 0.8382(10) 0.092(3) Uani 1 1 d U
C150 C 0.6863(7) 0.23049(12) 0.8085(5) 0.0364(19) Uani 1 1 d .
H15B H 0.7198 0.2418 0.7991 0.044 Uiso 1 1 calc R
C151 C 0.6741(7) 0.19766(12) 0.8021(5) 0.0350(19) Uani 1 1 d .
C152 C 0.6699(6) 0.16503(12) 0.7907(4) 0.0317(18) Uani 1 1 d .
Cl1 Cl -0.05881(15) 0.07089(3) 0.11685(11) 0.0334(4) Uani 1 1 d .
O1 O 0.0051(5) 0.05500(9) 0.1406(4) 0.0505(17) Uani 1 1 d .
O2 O -0.0358(6) 0.08670(9) 0.1647(4) 0.0563(19) Uani 1 1 d .
O3 O -0.0476(6) 0.07612(10) 0.0453(4) 0.0563(19) Uani 1 1 d .
O4 O -0.1582(6) 0.06531(11) 0.1168(5) 0.070(2) Uani 1 1 d .
Cl2 Cl 0.5441(2) 0.21346(4) 0.27186(16) 0.0598(7) Uani 1 1 d .
O5 O 0.4398(8) 0.21492(14) 0.2789(7) 0.101(4) Uani 1 1 d .
O6 O 0.5672(8) 0.19387(12) 0.2623(5) 0.089(3) Uani 1 1 d .
O7 O 0.6022(9) 0.22074(14) 0.3325(6) 0.113(4) Uani 1 1 d .
O8 O 0.5575(9) 0.22466(14) 0.2116(6) 0.110(4) Uani 1 1 d .
Cl3 Cl 0.22718(18) 0.17107(3) 0.90653(12) 0.0414(5) Uani 1 1 d .
O9 O 0.1538(6) 0.18559(13) 0.8845(4) 0.070(2) Uani 1 1 d .
O10 O 0.2209(8) 0.16540(12) 0.9774(4) 0.080(3) Uani 1 1 d .
O11 O 0.2125(8) 0.15533(11) 0.8594(4) 0.081(3) Uani 1 1 d .
O12 O 0.3215(7) 0.17853(12) 0.9064(6) 0.093(4) Uani 1 1 d .
Cl4 Cl 0.4794(2) 0.17278(4) 0.61137(18) 0.0620(7) Uani 1 1 d .
O13 O 0.5420(8) 0.18588(15) 0.6508(7) 0.125(5) Uani 1 1 d .
O14 O 0.4244(10) 0.16253(17) 0.6518(7) 0.127(5) Uani 1 1 d .
O15 O 0.5115(11) 0.1626(2) 0.5568(8) 0.151(6) Uani 1 1 d .
O16 O 0.3990(11) 0.1850(2) 0.5667(8) 0.165(7) Uani 1 1 d .
Cl5 Cl 0.6082(3) 0.04345(4) 0.74876(15) 0.0775(11) Uani 1 1 d .
O17 O 0.6154(8) 0.06262(12) 0.7534(5) 0.093(3) Uani 1 1 d .
O18 O 0.5523(7) 0.03703(13) 0.6862(5) 0.082(3) Uani 1 1 d .
O19 O 0.6078(9) 0.03307(16) 0.8085(6) 0.111(4) Uani 1 1 d .
O20 O 0.7156(9) 0.03791(15) 0.7351(8) 0.127(5) Uani 1 1 d .
Cl6 Cl 0.1435(2) 0.20372(4) 0.25595(15) 0.0609(7) Uani 1 1 d .
O21 O 0.1845(8) 0.22207(12) 0.2500(6) 0.086(3) Uani 1 1 d .
O22 O 0.0596(12) 0.20063(18) 0.2064(7) 0.162(7) Uani 1 1 d .
O23 O 0.1273(11) 0.20078(14) 0.3247(5) 0.116(5) Uani 1 1 d .
O24 O 0.2132(12) 0.18951(18) 0.2430(12) 0.203(10) Uani 1 1 d .
Cl7 Cl 0.6804(2) 0.08534(4) 0.40578(16) 0.0597(7) Uani 1 1 d .
O25 O 0.7603(5) 0.09205(10) 0.3762(5) 0.0579(19) Uani 1 1 d .
O26 O 0.6392(8) 0.06873(12) 0.3768(5) 0.088(3) Uani 1 1 d .
O27 O 0.5971(7) 0.09896(13) 0.3714(6) 0.085(3) Uani 1 1 d .
O28 O 0.6822(9) 0.0897(2) 0.4756(5) 0.126(5) Uani 1 1 d .
Cl8 Cl 0.0201(5) 0.03797(6) 0.7657(2) 0.1162(19) Uani 1 1 d .
O29 O 0.0909(10) 0.03633(16) 0.8248(6) 0.121(4) Uani 1 1 d .
O30 O -0.0488(14) 0.0239(3) 0.7541(10) 0.208(10) Uani 1 1 d .
O31 O 0.049(2) 0.0391(3) 0.7044(7) 0.279(14) Uani 1 1 d .
O32 O -0.0142(18) 0.0555(2) 0.7758(14) 0.349(19) Uani 1 1 d .
N25 N 0.2950(10) 0.14130(13) 0.1537(6) 0.092(4) Uani 1 1 d DU
C153 C 0.3261(12) 0.15573(15) 0.1468(7) 0.091(4) Uani 1 1 d DU
C154 C 0.3705(14) 0.17506(18) 0.1372(10) 0.138(6) Uani 1 1 d DU
H15C H 0.4021 0.1800 0.1838 0.207 Uiso 1 1 calc R
H15D H 0.3179 0.1838 0.1155 0.207 Uiso 1 1 calc R
H15E H 0.4203 0.1739 0.1061 0.207 Uiso 1 1 calc RD
N26 N 0.8717(9) 0.10458(14) 0.8341(6) 0.081(3) Uani 1 1 d U
C155 C 0.8542(13) 0.09053(17) 0.8512(8) 0.091(4) Uani 1 1 d U
C156 C 0.8383(14) 0.0714(2) 0.8749(9) 0.131(6) Uani 1 1 d U
H15F H 0.8865 0.0686 0.9181 0.196 Uiso 1 1 calc R
H15G H 0.8467 0.0623 0.8373 0.196 Uiso 1 1 calc R
H15H H 0.7707 0.0704 0.8853 0.196 Uiso 1 1 calc R
N27 N 0.7824(8) 0.10755(13) 0.6468(6) 0.063(2) Uani 1 1 d U
C157 C 0.7840(8) 0.09188(15) 0.6405(6) 0.050(2) Uani 1 1 d U
C158 C 0.7852(10) 0.07110(15) 0.6304(7) 0.071(3) Uani 1 1 d U
H15I H 0.7175 0.0666 0.6126 0.107 Uiso 1 1 calc R
H15J H 0.8108 0.0649 0.6760 0.107 Uiso 1 1 calc R
H15K H 0.8280 0.0679 0.5957 0.107 Uiso 1 1 calc R
N28 N 0.9846(12) 0.1465(3) 0.5397(9) 0.120(6) Uani 1 1 d U
C159 C 0.9669(12) 0.1316(4) 0.5305(10) 0.107(7) Uani 1 1 d U
C160 C 0.9490(12) 0.1101(3) 0.5133(9) 0.122(6) Uani 1 1 d U
H16A H 0.9943 0.1058 0.4818 0.183 Uiso 1 1 calc R
H16B H 0.8801 0.1082 0.4896 0.183 Uiso 1 1 calc R
H16C H 0.9614 0.1027 0.5578 0.183 Uiso 1 1 calc R
N29 N 0.1989(9) 0.10939(19) 0.4650(6) 0.084(3) Uani 1 1 d U
C161 C 0.2153(10) 0.1252(2) 0.4785(7) 0.075(4) Uani 1 1 d U
C162 C 0.2374(11) 0.1450(2) 0.4951(8) 0.091(4) Uani 1 1 d U
H16D H 0.2835 0.1459 0.5406 0.136 Uiso 1 1 calc R
H16E H 0.1758 0.1518 0.4988 0.136 Uiso 1 1 calc R
H16F H 0.2680 0.1507 0.4572 0.136 Uiso 1 1 calc R
N30 N 0.3964(8) 0.14561(12) 0.3478(6) 0.063(2) Uani 1 1 d U
C163 C 0.3964(9) 0.16068(16) 0.3649(6) 0.056(3) Uani 1 1 d U
C164 C 0.3933(11) 0.18115(15) 0.3897(7) 0.077(4) Uani 1 1 d U
H16G H 0.3241 0.1855 0.3830 0.116 Uiso 1 1 calc R
H16H H 0.4309 0.1892 0.3619 0.116 Uiso 1 1 calc R
H16I H 0.4228 0.1820 0.4404 0.116 Uiso 1 1 calc R
N31 N 0.1292(10) 0.0092(2) 0.4621(8) 0.099(4) Uani 1 1 d U
C165 C 0.1073(11) -0.0075(3) 0.4610(8) 0.085(4) Uani 1 1 d U
C166 C 0.0762(12) -0.0273(2) 0.4600(9) 0.099(4) Uani 1 1 d U
H16J H 0.0132 -0.0283 0.4776 0.148 Uiso 1 1 calc R
H16K H 0.1271 -0.0349 0.4906 0.148 Uiso 1 1 calc R
H16L H 0.0675 -0.0322 0.4110 0.148 Uiso 1 1 calc R
N32 N 0.408(2) 0.0172(3) 0.0481(17) 0.119(9) Uiso 0.50 1 d PDU
C167 C 0.396(2) 0.0000(3) 0.0366(15) 0.077(7) Uiso 0.50 1 d PDU
C168 C 0.386(2) -0.0222(3) 0.0207(18) 0.099(9) Uiso 0.50 1 d PDU
H16M H 0.4283 -0.0257 -0.0143 0.149 Uiso 0.50 1 calc PR
H16N H 0.3171 -0.0254 0.0016 0.149 Uiso 0.50 1 calc PR
H16O H 0.4083 -0.0294 0.0650 0.149 Uiso 0.50 1 calc PR
N33 N 1.0129(16) 0.2221(4) 0.5749(10) 0.087(7) Uani 0.50 1 d PDU
C169 C 1.043(2) 0.2093(4) 0.5423(12) 0.091(7) Uani 0.50 1 d PDU
C170 C 1.093(2) 0.1951(4) 0.4944(15) 0.112(8) Uani 0.50 1 d PDU
H17B H 1.0584 0.1961 0.4448 0.168 Uiso 0.50 1 calc PR
H17C H 1.0871 0.1821 0.5115 0.168 Uiso 0.50 1 calc PR
H17D H 1.1628 0.1984 0.4973 0.168 Uiso 0.50 1 calc PR
N34 N -0.146(2) 0.2072(4) 0.3527(12) 0.103(8) Uiso 0.50 1 d PDU
C171 C -0.167(2) 0.2039(4) 0.2943(12) 0.082(7) Uiso 0.50 1 d PDU
C172 C -0.190(2) 0.1985(4) 0.2162(12) 0.086(7) Uiso 0.50 1 d PDU
H17E H -0.1650 0.2084 0.1877 0.129 Uiso 0.50 1 calc PR
H17F H -0.2625 0.1974 0.2014 0.129 Uiso 0.50 1 calc PR
H17G H -0.1587 0.1863 0.2091 0.129 Uiso 0.50 1 calc PR
N35 N 0.459(3) 0.1098(5) 0.029(3) 0.189(14) Uiso 0.50 1 d PDU
C173 C 0.474(4) 0.0930(6) 0.024(3) 0.173(16) Uiso 0.50 1 d PDU
C174 C 0.461(4) 0.0709(6) 0.015(3) 0.193(16) Uiso 0.50 1 d PDU
H17H H 0.3946 0.0673 0.0238 0.289 Uiso 0.50 1 calc PR
H17I H 0.5116 0.0644 0.0493 0.289 Uiso 0.50 1 calc PR
H17J H 0.4673 0.0672 -0.0336 0.289 Uiso 0.50 1 calc PR
O33 O 0.2545(10) 0.05587(16) 0.6320(8) 0.046(3) Uani 0.50 1 d PU
C175 C 0.3424(17) 0.0579(3) 0.7452(13) 0.058(5) Uani 0.50 1 d PU
H17K H 0.4145 0.0575 0.7469 0.088 Uiso 0.50 1 calc PR
H17L H 0.3263 0.0523 0.7889 0.088 Uiso 0.50 1 calc PR
H17M H 0.3195 0.0712 0.7412 0.088 Uiso 0.50 1 calc PR
C176 C 0.2939(14) 0.0473(2) 0.6844(11) 0.042(3) Uani 0.50 1 d PU
H17N H 0.3438 0.0386 0.6697 0.051 Uiso 0.50 1 calc PR
H17O H 0.2425 0.0392 0.7004 0.051 Uiso 0.50 1 calc PR
C177 C 0.1882(15) 0.0462(3) 0.5762(11) 0.048(3) Uani 0.50 1 d PU
H17P H 0.1308 0.0413 0.5958 0.057 Uiso 0.50 1 calc PR
H17Q H 0.2233 0.0353 0.5594 0.057 Uiso 0.50 1 calc PR
C178 C 0.1500(13) 0.0592(2) 0.5126(10) 0.042(4) Uani 0.50 1 d PU
H17R H 0.0891 0.0656 0.5204 0.064 Uiso 0.50 1 calc PR
H17S H 0.1358 0.0516 0.4689 0.064 Uiso 0.50 1 calc PR
H17T H 0.2007 0.0688 0.5076 0.064 Uiso 0.50 1 calc PR
O34 O -0.370(3) 0.1543(6) 0.0146(15) 0.171(11) Uani 0.50 1 d PU
C179 C -0.312(4) 0.1196(7) -0.009(2) 0.167(12) Uani 0.50 1 d PU
H17U H -0.3524 0.1168 0.0272 0.250 Uiso 0.50 1 calc PR
H17V H -0.2498 0.1122 0.0009 0.250 Uiso 0.50 1 calc PR
H17W H -0.3483 0.1160 -0.0563 0.250 Uiso 0.50 1 calc PR
C180 C -0.289(4) 0.1389(8) -0.008(2) 0.171(11) Uani 0.50 1 d PU
H18A H -0.2779 0.1424 -0.0567 0.205 Uiso 0.50 1 calc PR
H18B H -0.2254 0.1408 0.0246 0.205 Uiso 0.50 1 calc PR
C181 C -0.319(4) 0.1706(7) 0.031(2) 0.173(11) Uani 0.50 1 d PU
H18C H -0.3039 0.1776 -0.0109 0.207 Uiso 0.50 1 calc PR
H18D H -0.2603 0.1693 0.0688 0.207 Uiso 0.50 1 calc PR
C182 C -0.420(2) 0.1777(7) 0.058(2) 0.188(13) Uani 0.50 1 d PU
H18E H -0.4737 0.1794 0.0174 0.283 Uiso 0.50 1 calc PR
H18F H -0.4072 0.1898 0.0840 0.283 Uiso 0.50 1 calc PR
H18G H -0.4403 0.1681 0.0906 0.283 Uiso 0.50 1 calc PR

loop_
_atom_site_aniso_label
_atom_site_aniso_U_11
_atom_site_aniso_U_22
_atom_site_aniso_U_33
_atom_site_aniso_U_23
_atom_site_aniso_U_13
_atom_site_aniso_U_12
Fe1 0.0262(6) 0.0261(6) 0.0245(6) 0.0005(5) 0.0052(5) 0.0020(5)
Fe2 0.0239(6) 0.0259(6) 0.0282(6) 0.0018(5) 0.0082(5) 0.0025(5)
N1 0.027(3) 0.027(3) 0.026(3) 0.006(3) 0.008(3) 0.008(3)
N2 0.025(3) 0.028(3) 0.020(3) 0.001(2) 0.006(3) 0.000(3)
N3 0.030(4) 0.023(3) 0.027(3) 0.001(2) 0.001(3) 0.004(3)
N4 0.024(3) 0.028(3) 0.026(3) -0.001(3) 0.010(3) 0.005(3)
N5 0.026(4) 0.032(3) 0.026(3) -0.002(3) 0.010(3) 0.005(3)
N6 0.031(4) 0.029(3) 0.031(3) 0.002(3) 0.008(3) 0.002(3)
N7 0.030(4) 0.026(3) 0.032(3) -0.001(3) 0.008(3) 0.000(3)
N8 0.020(3) 0.027(3) 0.027(3) 0.004(3) 0.008(3) 0.005(2)
N9 0.020(3) 0.026(3) 0.034(3) -0.003(3) 0.010(3) -0.001(2)
N10 0.030(4) 0.020(3) 0.035(3) 0.007(3) 0.006(3) 0.004(3)
N11 0.019(3) 0.028(3) 0.028(3) 0.008(3) 0.007(3) 0.002(2)
N12 0.018(3) 0.028(3) 0.028(3) 0.000(3) 0.007(2) 0.003(2)
C1 0.035(5) 0.025(4) 0.034(4) 0.003(3) 0.003(4) 0.000(3)
C2 0.028(4) 0.035(4) 0.038(5) 0.006(4) 0.007(4) -0.005(3)
C3 0.040(5) 0.032(4) 0.048(5) 0.004(4) 0.003(4) -0.005(4)
C4 0.038(5) 0.048(5) 0.061(6) 0.002(5) 0.024(5) -0.020(4)
C5 0.041(6) 0.046(5) 0.082(8) -0.001(5) 0.036(6) -0.004(4)
C6 0.047(6) 0.042(5) 0.061(6) 0.002(4) 0.028(5) 0.001(4)
C7 0.033(5) 0.036(4) 0.035(4) -0.002(3) 0.013(4) -0.003(4)
C8 0.026(4) 0.034(4) 0.021(3) 0.002(3) 0.005(3) -0.003(3)
C9 0.023(4) 0.036(4) 0.029(4) 0.000(3) 0.009(3) 0.001(3)
C10 0.032(4) 0.031(4) 0.023(4) 0.001(3) 0.002(3) 0.002(3)
C11 0.024(4) 0.039(4) 0.025(4) 0.001(3) 0.004(3) 0.006(3)
C12 0.031(5) 0.037(5) 0.041(5) -0.005(4) 0.017(4) 0.002(4)
C13 0.034(5) 0.048(5) 0.054(6) 0.000(4) 0.015(4) 0.017(4)
C14 0.048(6) 0.030(4) 0.047(5) -0.002(4) 0.005(4) 0.010(4)
C15 0.041(5) 0.031(4) 0.034(4) 0.001(3) 0.003(4) -0.003(4)
C16 0.033(4) 0.028(4) 0.026(4) 0.000(3) 0.005(3) 0.005(3)
C17 0.033(5) 0.039(5) 0.025(4) 0.005(3) 0.006(3) -0.004(4)
C18 0.027(4) 0.027(4) 0.020(3) -0.001(3) -0.005(3) 0.002(3)
C19 0.027(4) 0.027(4) 0.021(3) 0.003(3) 0.002(3) 0.003(3)
C20 0.036(5) 0.028(4) 0.034(4) 0.003(3) 0.010(4) 0.001(3)
C21 0.033(5) 0.037(5) 0.038(5) 0.000(4) 0.009(4) 0.013(4)
C22 0.053(6) 0.032(5) 0.059(6) 0.003(4) 0.017(5) 0.006(4)
C23 0.064(7) 0.044(6) 0.070(7) 0.004(5) 0.035(6) 0.020(5)
C24 0.052(7) 0.057(6) 0.067(7) 0.007(5) 0.028(6) 0.030(5)
C25 0.047(6) 0.045(5) 0.046(5) 0.002(4) 0.023(5) 0.007(4)
C26 0.041(5) 0.035(4) 0.034(4) 0.003(4) 0.011(4) 0.012(4)
C27 0.035(5) 0.035(4) 0.026(4) 0.006(3) 0.007(3) 0.006(3)
C28 0.026(4) 0.043(5) 0.031(4) -0.001(3) 0.013(3) 0.000(4)
C29 0.028(4) 0.039(4) 0.025(4) 0.001(3) 0.010(3) 0.001(3)
C30 0.033(5) 0.039(4) 0.023(4) 0.001(3) 0.008(3) -0.002(4)
C31 0.037(5) 0.047(5) 0.037(5) -0.005(4) 0.016(4) -0.011(4)
C32 0.043(6) 0.060(6) 0.039(5) -0.006(4) 0.015(4) -0.023(5)
C33 0.064(7) 0.044(5) 0.037(5) -0.006(4) 0.020(5) -0.025(5)
C34 0.040(5) 0.041(5) 0.040(5) -0.006(4) 0.007(4) -0.004(4)
C35 0.033(5) 0.038(4) 0.029(4) -0.002(3) 0.006(3) -0.005(4)
C36 0.039(5) 0.031(4) 0.034(4) -0.005(3) 0.004(4) 0.002(4)
C37 0.031(4) 0.035(4) 0.016(3) 0.000(3) 0.005(3) -0.002(3)
C38 0.032(5) 0.029(4) 0.025(4) -0.001(3) 0.003(3) 0.006(3)
C39 0.039(5) 0.032(4) 0.036(4) 0.001(3) 0.010(4) -0.001(4)
C40 0.045(6) 0.033(4) 0.045(5) -0.004(4) 0.011(4) -0.002(4)
C41 0.071(8) 0.031(5) 0.053(6) -0.010(4) 0.010(5) -0.011(5)
C42 0.067(7) 0.039(5) 0.051(6) -0.014(4) 0.008(5) -0.011(5)
C43 0.058(6) 0.048(5) 0.039(5) -0.017(4) 0.020(5) -0.018(5)
C44 0.049(6) 0.050(5) 0.033(5) -0.004(4) 0.012(4) -0.011(4)
C45 0.033(5) 0.036(4) 0.030(4) -0.005(3) 0.008(4) -0.008(3)
C46 0.028(4) 0.036(4) 0.034(4) -0.002(3) 0.007(3) -0.004(3)
C47 0.030(4) 0.046(5) 0.023(4) 0.001(3) 0.005(3) -0.001(4)
C48 0.024(4) 0.034(4) 0.035(4) 0.003(3) 0.012(3) 0.000(3)
C49 0.025(4) 0.046(5) 0.034(4) 0.008(4) 0.008(3) 0.003(4)
C50 0.053(6) 0.055(6) 0.038(5) 0.016(4) 0.005(4) -0.005(5)
C51 0.063(7) 0.060(6) 0.038(5) 0.020(5) 0.001(5) 0.004(5)
C52 0.052(6) 0.049(6) 0.049(6) 0.026(5) 0.013(5) 0.009(5)
C53 0.047(6) 0.032(4) 0.053(6) 0.012(4) 0.007(5) 0.005(4)
C54 0.024(4) 0.041(5) 0.038(5) 0.010(4) 0.008(3) 0.002(3)
C55 0.031(4) 0.027(4) 0.037(4) 0.003(3) 0.009(4) 0.002(3)
C56 0.014(4) 0.033(4) 0.035(4) 0.003(3) 0.013(3) 0.001(3)
C57 0.024(4) 0.032(4) 0.032(4) -0.002(3) 0.011(3) 0.000(3)
C58 0.021(4) 0.027(4) 0.048(5) -0.003(3) 0.013(4) 0.001(3)
C59 0.019(4) 0.029(4) 0.048(5) 0.012(4) 0.013(4) 0.000(3)
C60 0.026(4) 0.030(4) 0.053(5) 0.007(4) 0.018(4) 0.004(3)
C61 0.029(5) 0.034(4) 0.059(6) 0.019(4) 0.025(4) 0.008(3)
C62 0.027(4) 0.049(5) 0.045(5) 0.027(4) 0.009(4) 0.002(4)
C63 0.018(4) 0.043(5) 0.036(4) 0.010(4) 0.007(3) -0.001(3)
C64 0.014(4) 0.038(4) 0.043(5) 0.006(4) 0.015(3) 0.000(3)
C65 0.017(4) 0.035(4) 0.035(4) 0.007(3) 0.008(3) 0.005(3)
C66 0.023(4) 0.034(4) 0.031(4) 0.002(3) 0.005(3) 0.004(3)
C67 0.011(3) 0.035(4) 0.031(4) -0.003(3) 0.009(3) -0.002(3)
C68 0.031(5) 0.033(4) 0.032(4) -0.003(3) 0.010(3) 0.001(3)
C69 0.041(5) 0.044(5) 0.033(4) -0.008(4) 0.010(4) -0.002(4)
C70 0.058(6) 0.049(5) 0.030(4) -0.012(4) -0.007(4) 0.006(5)
C71 0.039(5) 0.042(5) 0.049(5) -0.015(4) 0.001(4) -0.005(4)
C72 0.037(5) 0.031(4) 0.043(5) -0.005(4) 0.008(4) -0.001(4)
C73 0.021(4) 0.031(4) 0.032(4) -0.002(3) 0.010(3) 0.007(3)
C74 0.021(4) 0.027(4) 0.036(4) 0.005(3) 0.013(3) 0.001(3)
C75 0.017(4) 0.026(4) 0.029(4) 0.006(3) 0.007(3) 0.004(3)
C76 0.013(3) 0.027(4) 0.037(4) 0.000(3) 0.010(3) 0.007(3)
Fe3 0.0321(7) 0.0295(6) 0.0292(6) 0.0002(5) 0.0073(5) 0.0046(5)
Fe4 0.0301(7) 0.0308(6) 0.0302(6) 0.0011(5) 0.0077(5) 0.0030(5)
N13 0.031(4) 0.025(3) 0.033(3) -0.001(3) 0.006(3) 0.001(3)
N14 0.029(4) 0.026(3) 0.034(4) -0.001(3) 0.009(3) 0.003(3)
N15 0.039(4) 0.028(3) 0.031(4) 0.004(3) 0.002(3) 0.001(3)
N16 0.032(4) 0.025(3) 0.033(3) 0.001(3) 0.012(3) 0.001(3)
N17 0.031(4) 0.034(4) 0.029(3) 0.002(3) 0.011(3) 0.008(3)
N18 0.033(4) 0.029(3) 0.031(3) 0.000(3) 0.011(3) -0.005(3)
N19 0.041(4) 0.032(4) 0.031(4) 0.001(3) 0.007(3) 0.010(3)
N20 0.021(3) 0.039(4) 0.032(3) 0.003(3) 0.007(3) 0.001(3)
N21 0.026(4) 0.042(4) 0.035(4) 0.006(3) 0.008(3) 0.003(3)
N22 0.043(4) 0.031(4) 0.031(4) -0.003(3) 0.010(3) -0.001(3)
N23 0.034(4) 0.035(4) 0.030(3) -0.002(3) 0.006(3) 0.009(3)
N24 0.029(4) 0.031(4) 0.036(4) 0.000(3) 0.012(3) 0.003(3)
C77 0.029(4) 0.028(4) 0.039(5) 0.007(3) 0.007(4) 0.007(3)
C78 0.025(4) 0.033(4) 0.032(4) 0.001(3) 0.006(3) 0.003(3)
C79 0.035(5) 0.031(4) 0.049(5) -0.007(4) 0.010(4) 0.004(4)
C80 0.045(6) 0.036(5) 0.047(5) -0.011(4) 0.001(4) -0.001(4)
C81 0.050(6) 0.043(5) 0.035(5) -0.011(4) -0.004(4) 0.005(4)
C82 0.054(6) 0.036(5) 0.039(5) 0.002(4) 0.002(4) 0.003(4)
C83 0.027(4) 0.033(4) 0.035(4) -0.004(3) 0.005(3) 0.004(3)
C84 0.029(4) 0.029(4) 0.029(4) -0.002(3) 0.005(3) 0.002(3)
C85 0.031(5) 0.036(4) 0.032(4) 0.004(3) 0.001(3) 0.008(3)
C86 0.033(5) 0.028(4) 0.034(4) 0.008(3) 0.006(4) 0.003(3)
C87 0.033(5) 0.035(4) 0.043(5) 0.009(4) 0.011(4) 0.001(4)
C88 0.038(5) 0.034(4) 0.041(5) 0.003(4) 0.008(4) 0.001(4)
C89 0.042(5) 0.035(5) 0.043(5) 0.011(4) 0.003(4) 0.002(4)
C90 0.050(6) 0.025(4) 0.066(6) 0.014(4) 0.010(5) 0.001(4)
C91 0.054(6) 0.025(4) 0.054(6) -0.001(4) 0.007(5) 0.000(4)
C92 0.040(5) 0.032(4) 0.052(5) 0.001(4) 0.007(4) 0.000(4)
C93 0.044(5) 0.028(4) 0.047(5) -0.003(4) 0.001(4) -0.001(4)
C94 0.026(4) 0.024(4) 0.043(5) 0.002(3) 0.004(4) 0.005(3)
C95 0.029(4) 0.022(4) 0.035(4) 0.000(3) 0.005(3) 0.003(3)
C96 0.043(5) 0.034(5) 0.034(4) -0.001(4) 0.006(4) 0.004(4)
C97 0.036(5) 0.038(5) 0.034(4) 0.005(4) 0.009(4) 0.000(4)
C98 0.045(6) 0.031(4) 0.046(5) 0.004(4) 0.004(4) 0.002(4)
C99 0.045(6) 0.037(5) 0.050(6) 0.012(4) 0.010(4) 0.006(4)
C100 0.067(7) 0.053(6) 0.036(5) 0.007(4) -0.007(5) 0.004(5)
C101 0.055(6) 0.038(5) 0.032(5) 0.000(4) -0.005(4) -0.002(4)
C102 0.026(4) 0.038(4) 0.029(4) 0.007(3) 0.004(3) 0.001(3)
C103 0.027(4) 0.031(4) 0.033(4) 0.002(3) 0.007(3) -0.005(3)
C104 0.034(5) 0.043(5) 0.026(4) 0.000(3) 0.000(3) 0.002(4)
C105 0.027(4) 0.033(4) 0.039(5) -0.009(4) 0.008(4) -0.002(3)
C106 0.031(5) 0.031(4) 0.042(5) -0.005(4) 0.008(4) -0.002(3)
C107 0.034(5) 0.041(5) 0.037(5) -0.010(4) 0.006(4) 0.001(4)
C108 0.048(6) 0.057(6) 0.046(5) -0.020(5) 0.002(5) 0.004(5)
C109 0.073(8) 0.034(5) 0.055(6) -0.020(4) 0.002(5) 0.004(5)
C110 0.064(7) 0.032(5) 0.060(6) -0.008(4) 0.006(5) 0.003(4)
C111 0.036(5) 0.035(5) 0.045(5) -0.011(4) 0.007(4) 0.008(4)
C112 0.040(5) 0.028(4) 0.046(5) 0.001(4) 0.015(4) -0.003(4)
C113 0.023(4) 0.026(4) 0.039(4) -0.005(3) 0.005(3) 0.000(3)
C114 0.022(4) 0.032(4) 0.036(4) -0.004(3) 0.006(3) 0.000(3)
C115 0.041(5) 0.044(5) 0.028(4) -0.003(4) 0.004(4) 0.007(4)
C116 0.051(6) 0.044(5) 0.022(4) -0.003(4) 0.001(4) 0.013(4)
C117 0.064(7) 0.045(5) 0.033(5) -0.001(4) 0.003(5) 0.020(5)
C118 0.067(7) 0.052(6) 0.043(5) -0.017(5) 0.001(5) 0.030(5)
C119 0.060(8) 0.072(8) 0.058(7) -0.012(6) 0.009(6) 0.030(6)
C120 0.040(5) 0.066(7) 0.040(5) 0.002(5) 0.009(4) 0.022(5)
C121 0.047(6) 0.048(5) 0.027(4) -0.001(4) 0.003(4) 0.011(4)
C122 0.039(5) 0.047(5) 0.024(4) 0.003(4) 0.006(4) 0.010(4)
C123 0.030(5) 0.060(6) 0.046(5) -0.006(4) 0.017(4) 0.011(4)
C124 0.028(5) 0.049(5) 0.034(4) 0.002(4) 0.010(4) 0.006(4)
C125 0.047(6) 0.055(6) 0.071(7) 0.007(5) 0.028(6) 0.006(5)
C126 0.050(7) 0.061(7) 0.129(13) 0.000(8) 0.044(8) -0.002(6)
C127 0.076(7) 0.063(6) 0.263(15) -0.002(8) 0.107(9) -0.010(6)
C128 0.083(8) 0.057(6) 0.266(15) 0.001(8) 0.104(9) -0.013(6)
C129 0.079(7) 0.046(6) 0.259(15) -0.001(7) 0.104(9) -0.012(5)
C130 0.046(6) 0.051(6) 0.082(8) 0.012(6) 0.031(6) 0.001(5)
C131 0.041(5) 0.040(5) 0.050(6) 0.012(4) 0.015(4) 0.005(4)
C132 0.041(5) 0.038(5) 0.025(4) 0.003(3) 0.006(4) 0.003(4)
C133 0.036(5) 0.036(4) 0.020(4) 0.006(3) 0.004(3) 0.009(4)
C134 0.038(5) 0.032(4) 0.031(4) -0.005(3) 0.001(4) 0.004(4)
C135 0.047(5) 0.033(4) 0.028(4) -0.004(3) 0.006(4) -0.007(4)
C136 0.059(6) 0.046(5) 0.022(4) 0.001(4) 0.002(4) -0.002(5)
C137 0.075(8) 0.035(5) 0.041(5) 0.001(4) 0.007(5) -0.013(5)
C138 0.057(7) 0.057(6) 0.053(6) -0.015(5) 0.017(5) -0.025(5)
C139 0.056(7) 0.044(5) 0.054(6) -0.010(5) 0.016(5) -0.012(5)
C140 0.039(5) 0.040(5) 0.038(5) -0.003(4) 0.011(4) -0.007(4)
C141 0.039(5) 0.040(5) 0.042(5) -0.006(4) 0.003(4) 0.001(4)
C142 0.034(5) 0.052(6) 0.072(7) -0.010(5) 0.022(5) 0.000(4)
C143 0.040(5) 0.034(5) 0.067(7) -0.004(4) 0.019(5) 0.000(4)
C144 0.079(5) 0.036(4) 0.196(8) -0.032(5) 0.095(6) -0.001(4)
C145 0.087(5) 0.046(4) 0.206(8) -0.027(5) 0.095(6) -0.008(4)
C146 0.091(5) 0.052(4) 0.209(8) -0.031(5) 0.097(6) -0.008(4)
C147 0.087(6) 0.050(4) 0.209(9) -0.025(5) 0.098(6) -0.011(4)
C148 0.082(5) 0.042(4) 0.200(8) -0.027(5) 0.097(6) -0.009(4)
C149 0.074(5) 0.036(4) 0.193(8) -0.029(5) 0.095(6) -0.008(4)
C150 0.032(5) 0.031(4) 0.046(5) -0.002(4) 0.006(4) 0.002(3)
C151 0.035(5) 0.032(4) 0.039(5) -0.008(4) 0.010(4) 0.005(4)
C152 0.034(5) 0.035(4) 0.029(4) 0.002(3) 0.011(3) 0.005(4)
Cl1 0.0345(11) 0.0322(9) 0.0339(10) -0.0046(8) 0.0071(8) -0.0045(8)
O1 0.051(4) 0.048(4) 0.047(4) -0.005(3) -0.004(3) 0.006(3)
O2 0.086(6) 0.039(4) 0.038(4) -0.007(3) -0.004(4) -0.004(4)
O3 0.085(6) 0.048(4) 0.037(4) 0.002(3) 0.013(4) 0.008(4)
O4 0.039(4) 0.067(5) 0.113(7) -0.014(5) 0.037(5) -0.011(4)
Cl2 0.0670(18) 0.0438(13) 0.0652(16) 0.0108(12) 0.0018(13) 0.0057(12)
O5 0.068(7) 0.087(7) 0.148(11) 0.033(7) 0.019(7) 0.007(5)
O6 0.109(8) 0.064(5) 0.079(6) -0.006(5) -0.022(6) 0.026(5)
O7 0.135(11) 0.076(6) 0.106(9) -0.024(6) -0.045(7) 0.015(6)
O8 0.143(11) 0.077(7) 0.102(8) 0.043(6) -0.005(7) -0.019(7)
Cl3 0.0466(13) 0.0399(11) 0.0389(11) -0.0096(9) 0.0107(9) -0.0106(9)
O9 0.051(5) 0.105(7) 0.050(4) -0.012(4) 0.000(4) 0.018(4)
O10 0.132(9) 0.064(5) 0.047(4) 0.005(4) 0.021(5) 0.010(5)
O11 0.132(9) 0.049(4) 0.058(5) -0.013(4) 0.005(5) -0.028(5)
O12 0.058(6) 0.067(5) 0.166(11) -0.026(6) 0.056(7) -0.012(4)
Cl4 0.0623(17) 0.0417(12) 0.092(2) -0.0025(13) 0.0424(16) -0.0008(12)
O13 0.105(9) 0.103(8) 0.139(10) 0.070(7) -0.056(7) -0.055(7)
O14 0.146(12) 0.123(9) 0.128(10) -0.043(8) 0.074(9) -0.078(9)
O15 0.140(12) 0.167(13) 0.182(14) -0.012(11) 0.123(12) 0.019(10)
O16 0.137(13) 0.178(14) 0.148(13) -0.052(11) -0.065(10) 0.064(10)
Cl5 0.111(3) 0.0614(17) 0.0478(15) 0.0146(13) -0.0211(16) -0.0416(17)
O17 0.129(10) 0.057(5) 0.087(7) -0.016(5) -0.002(6) 0.026(5)
O18 0.080(7) 0.083(6) 0.070(6) -0.021(5) -0.025(5) 0.013(5)
O19 0.139(11) 0.102(8) 0.084(7) 0.037(6) -0.010(7) -0.013(7)
O20 0.073(7) 0.085(7) 0.225(16) 0.006(9) 0.030(9) 0.016(6)
Cl6 0.076(2) 0.0486(14) 0.0563(15) 0.0064(11) 0.0062(14) -0.0091(13)
O21 0.094(8) 0.056(5) 0.112(8) -0.008(5) 0.030(6) -0.020(5)
O22 0.224(17) 0.120(10) 0.104(9) 0.039(8) -0.075(10) -0.085(11)
O23 0.213(14) 0.078(7) 0.064(6) -0.006(5) 0.047(8) -0.056(8)
O24 0.136(14) 0.083(9) 0.41(3) -0.005(13) 0.090(17) 0.029(9)
Cl7 0.0507(15) 0.0620(15) 0.0769(18) -0.0292(13) 0.0405(14) -0.0188(12)
O25 0.044(4) 0.049(4) 0.085(6) -0.003(4) 0.024(4) 0.000(3)
O26 0.121(9) 0.054(5) 0.087(7) 0.014(5) 0.014(6) -0.039(5)
O27 0.056(6) 0.080(6) 0.120(9) 0.006(6) 0.020(6) 0.011(5)
O28 0.091(8) 0.234(15) 0.051(6) -0.006(8) 0.011(5) -0.044(9)
Cl8 0.198(6) 0.075(2) 0.060(2) -0.0138(18) -0.023(3) 0.041(3)
O29 0.167(13) 0.100(8) 0.083(8) 0.013(7) -0.010(8) 0.010(8)
O30 0.206(19) 0.206(17) 0.25(2) -0.135(16) 0.145(17) -0.051(15)
O31 0.50(4) 0.28(2) 0.057(9) -0.011(12) 0.047(15) -0.20(3)
O32 0.36(3) 0.165(16) 0.41(3) -0.166(19) -0.25(3) 0.175(18)
N25 0.137(10) 0.045(5) 0.081(7) 0.000(5) -0.022(7) 0.002(6)
C153 0.144(11) 0.036(6) 0.072(7) 0.000(5) -0.040(8) -0.001(7)
C154 0.199(14) 0.056(7) 0.133(11) 0.024(8) -0.040(11) -0.015(9)
N26 0.107(9) 0.050(5) 0.075(7) 0.010(5) -0.013(6) 0.004(5)
C155 0.130(11) 0.045(6) 0.075(8) 0.014(6) -0.043(7) -0.017(7)
C156 0.177(13) 0.069(8) 0.120(11) 0.035(8) -0.050(10) -0.046(9)
N27 0.063(6) 0.051(5) 0.074(6) -0.008(5) 0.011(5) 0.001(4)
C157 0.047(6) 0.056(6) 0.047(5) 0.003(5) 0.009(4) 0.002(5)
C158 0.088(8) 0.048(6) 0.074(7) 0.009(5) 0.003(6) -0.001(6)
N28 0.062(8) 0.217(18) 0.079(8) 0.015(12) 0.005(7) -0.022(10)
C159 0.041(7) 0.21(2) 0.063(8) 0.023(13) 0.003(6) -0.022(11)
C160 0.074(9) 0.215(18) 0.074(9) 0.025(11) 0.002(7) -0.047(11)
N29 0.066(7) 0.115(9) 0.064(6) -0.004(7) -0.011(5) 0.000(7)
C161 0.050(7) 0.125(10) 0.047(6) 0.002(7) 0.002(5) -0.013(7)
C162 0.069(8) 0.131(11) 0.071(8) 0.005(8) 0.009(7) -0.012(8)
N30 0.065(6) 0.044(5) 0.077(6) -0.012(4) 0.000(5) -0.001(4)
C163 0.064(7) 0.055(6) 0.047(5) 0.002(5) 0.002(5) -0.012(5)
C164 0.100(9) 0.044(6) 0.080(8) -0.001(6) -0.002(7) -0.007(6)
N31 0.072(8) 0.117(9) 0.106(9) -0.001(8) 0.008(7) 0.012(7)
C165 0.067(8) 0.112(10) 0.077(8) -0.008(8) 0.012(7) 0.003(8)
C166 0.079(9) 0.110(10) 0.106(10) -0.010(9) 0.013(8) -0.014(8)
N33 0.053(11) 0.18(2) 0.029(9) 0.011(11) 0.014(8) 0.010(12)
C169 0.073(14) 0.16(2) 0.040(11) 0.048(12) 0.010(10) 0.017(13)
C170 0.097(15) 0.17(2) 0.067(13) 0.027(14) 0.012(12) 0.026(15)
O33 0.046(6) 0.030(5) 0.062(6) -0.011(5) 0.014(5) -0.002(4)
C175 0.061(11) 0.031(8) 0.080(11) 0.007(8) 0.002(9) 0.003(8)
C176 0.037(7) 0.026(6) 0.063(7) -0.009(6) 0.005(6) 0.008(5)
C177 0.044(7) 0.036(6) 0.064(7) -0.011(6) 0.014(6) -0.002(6)
C178 0.030(8) 0.037(8) 0.054(9) -0.008(7) -0.010(7) 0.009(7)
O34 0.18(3) 0.24(3) 0.080(12) 0.032(18) -0.002(13) 0.02(2)
C179 0.18(3) 0.24(3) 0.063(14) 0.02(2) -0.024(16) 0.02(3)
C180 0.18(3) 0.24(3) 0.079(13) 0.035(18) 0.001(14) 0.02(2)
C181 0.18(3) 0.24(3) 0.086(13) 0.038(18) 0.004(14) 0.02(2)
C182 0.19(3) 0.25(3) 0.114(18) 0.04(2) -0.004(18) 0.01(2)

loop_
_atom_type_symbol
_atom_type_description
_atom_type_scat_dispersion_real
_atom_type_scat_dispersion_imag
_atom_type_scat_source
C C 0.0181 0.0091 'International Tables Vol C Tables 4.2.6.8 and 6.1.1.4'
H H 0.0000 0.0000 'International Tables Vol C Tables 4.2.6.8 and 6.1.1.4'
N N 0.0311 0.0180 'International Tables Vol C Tables 4.2.6.8 and 6.1.1.4'
O O 0.0492 0.0322 'International Tables Vol C Tables 4.2.6.8 and 6.1.1.4'
Cl Cl 0.3639 0.7018 'International Tables Vol C Tables 4.2.6.8 and 6.1.1.4'
Fe Fe -1.1336 3.1974 'International Tables Vol C Tables 4.2.6.8 and 6.1.1.4'

loop_
_geom_angle_atom_site_label_1
_geom_angle_atom_site_label_2
_geom_angle_atom_site_label_3
_geom_angle
N7 Fe1 N4 89.7(2)
N7 Fe1 N1 90.5(2)
N4 Fe1 N1 178.4(2)
N7 Fe1 N8 61.6(2)
N4 Fe1 N8 88.0(2)
N1 Fe1 N8 90.7(2)
N7 Fe1 N11 160.6(2)
N4 Fe1 N11 92.8(2)
N1 Fe1 N11 87.6(2)
N8 Fe1 N11 137.7(2)
N7 Fe1 N10 99.6(2)
N4 Fe1 N10 92.3(2)
N1 Fe1 N10 89.3(2)
N8 Fe1 N10 161.2(2)
N11 Fe1 N10 61.1(2)
N9 Fe2 N12 171.5(2)
N9 Fe2 N6 93.1(2)
N12 Fe2 N6 91.6(2)
N9 Fe2 N3 95.6(2)
N12 Fe2 N3 89.7(2)
N6 Fe2 N3 107.8(2)
N9 Fe2 N2 91.1(2)
N12 Fe2 N2 85.8(2)
N6 Fe2 N2 167.9(2)
N3 Fe2 N2 60.5(2)
N9 Fe2 N5 87.4(2)
N12 Fe2 N5 88.8(2)
N6 Fe2 N5 60.0(2)
N3 Fe2 N5 167.6(2)
N2 Fe2 N5 131.6(2)
C1 N1 C19 118.5(7)
C1 N1 Fe1 120.3(5)
C19 N1 Fe1 121.2(5)
C18 N2 C19 117.7(7)
C18 N2 Fe2 92.7(5)
C19 N2 Fe2 149.5(5)
C17 N3 C18 119.8(7)
C17 N3 Fe2 146.0(6)
C18 N3 Fe2 94.2(5)
C20 N4 C38 117.0(7)
C20 N4 Fe1 122.5(6)
C38 N4 Fe1 120.5(5)
C37 N5 C38 117.3(7)
C37 N5 Fe2 92.2(5)
C38 N5 Fe2 150.4(6)
C36 N6 C37 119.2(7)
C36 N6 Fe2 145.0(6)
C37 N6 Fe2 95.7(5)
C39 N7 C57 118.5(7)
C39 N7 Fe1 147.9(6)
C57 N7 Fe1 93.6(5)
C56 N8 C57 118.6(7)
C56 N8 Fe1 147.7(6)
C57 N8 Fe1 93.6(5)
C55 N9 C56 117.2(7)
C55 N9 Fe2 119.9(5)
C56 N9 Fe2 122.9(5)
C58 N10 C76 118.0(7)
C58 N10 Fe1 148.8(6)
C76 N10 Fe1 93.2(4)
C75 N11 C76 118.4(7)
C75 N11 Fe1 147.0(5)
C76 N11 Fe1 94.5(5)
C74 N12 C75 117.8(7)
C74 N12 Fe2 119.0(5)
C75 N12 Fe2 123.2(5)
N1 C1 C2 124.0(7)
C3 C2 C7 120.1(8)
C3 C2 C1 121.1(8)
C7 C2 C1 118.8(7)
C4 C3 C2 120.3(9)
C3 C4 C5 119.8(8)
C6 C5 C4 119.8(9)
C5 C6 C7 121.9(9)
C6 C7 C2 118.0(8)
C6 C7 C8 124.5(8)
C2 C7 C8 117.4(8)
C9 C8 C19 117.9(7)
C9 C8 C7 123.8(8)
C19 C8 C7 118.3(7)
C8 C9 C10 121.0(7)
C9 C10 C18 115.8(7)
C9 C10 C11 126.2(8)
C18 C10 C11 118.1(7)
C16 C11 C12 119.1(8)
C16 C11 C10 116.4(7)
C12 C11 C10 124.5(8)
C13 C12 C11 119.8(8)
C12 C13 C14 120.8(8)
C15 C14 C13 120.2(8)
C14 C15 C16 120.5(8)
C15 C16 C17 120.8(8)
C15 C16 C11 119.5(8)
C17 C16 C11 119.7(7)
N3 C17 C16 123.7(8)
N2 C18 N3 112.6(7)
N2 C18 C10 125.0(7)
N3 C18 C10 122.4(7)
N2 C19 N1 114.4(7)
N2 C19 C8 122.5(7)
N1 C19 C8 123.1(7)
N4 C20 C21 125.7(8)
C20 C21 C26 119.4(8)
C20 C21 C22 121.0(9)
C26 C21 C22 119.6(8)
C23 C22 C21 119.8(9)
C22 C23 C24 120.9(9)
C25 C24 C23 120.0(9)
C26 C25 C24 118.6(9)
C25 C26 C21 121.1(8)
C25 C26 C27 122.9(8)
C21 C26 C27 116.0(8)
C28 C27 C38 118.3(8)
C28 C27 C26 123.4(8)
C38 C27 C26 118.4(8)
C27 C28 C29 120.6(8)
C37 C29 C28 116.1(8)
C37 C29 C30 118.5(7)
C28 C29 C30 125.5(7)
C31 C30 C35 118.9(8)
C31 C30 C29 125.2(8)
C35 C30 C29 115.9(8)
C32 C31 C30 120.4(9)
C31 C32 C33 120.7(9)
C34 C33 C32 120.5(9)
C33 C34 C35 120.9(9)
C34 C35 C36 121.9(8)
C34 C35 C30 118.7(8)
C36 C35 C30 119.4(8)
N6 C36 C35 123.8(8)
N5 C37 N6 112.1(7)
N5 C37 C29 124.7(8)
N6 C37 C29 123.2(7)
N5 C38 N4 113.5(7)
N5 C38 C27 122.9(8)
N4 C38 C27 123.6(7)
N7 C39 C40 122.9(8)
C41 C40 C45 119.8(9)
C41 C40 C39 119.8(9)
C45 C40 C39 120.5(8)
C42 C41 C40 119.2(10)
C41 C42 C43 121.1(9)
C44 C43 C42 120.2(9)
C43 C44 C45 121.1(9)
C44 C45 C40 118.7(8)
C44 C45 C46 124.9(8)
C40 C45 C46 116.4(8)
C47 C46 C57 116.9(8)
C47 C46 C45 126.7(8)
C57 C46 C45 116.5(7)
C48 C47 C46 120.5(8)
C47 C48 C56 118.3(7)
C47 C48 C49 122.5(8)
C56 C48 C49 119.1(8)
C50 C49 C54 119.1(8)
C50 C49 C48 124.5(9)
C54 C49 C48 116.3(8)
C49 C50 C51 119.8(10)
C50 C51 C52 120.5(10)
C53 C52 C51 120.8(9)
C52 C53 C54 119.6(9)
C53 C54 C49 120.2(8)
C53 C54 C55 121.1(8)
C49 C54 C55 118.8(7)
N9 C55 C54 125.5(8)
N8 C56 N9 114.8(7)
N8 C56 C48 122.0(7)
N9 C56 C48 123.1(7)
N8 C57 N7 111.1(7)
N8 C57 C46 123.7(7)
N7 C57 C46 125.2(7)
N10 C58 C59 122.2(8)
C64 C59 C60 120.9(8)
C64 C59 C58 120.9(7)
C60 C59 C58 118.2(8)
C61 C60 C59 118.6(9)
C60 C61 C62 120.9(8)
C63 C62 C61 121.7(8)
C62 C63 C64 118.0(8)
C59 C64 C63 120.0(8)
C59 C64 C65 117.4(8)
C63 C64 C65 122.6(8)
C66 C65 C76 115.8(7)
C66 C65 C64 127.4(8)
C76 C65 C64 116.7(7)
C67 C66 C65 121.3(8)
C66 C67 C75 118.1(7)
C66 C67 C68 122.9(7)
C75 C67 C68 119.0(7)
C69 C68 C73 118.9(8)
C69 C68 C67 124.6(8)
C73 C68 C67 116.5(7)
C68 C69 C70 119.0(9)
C71 C70 C69 121.5(9)
C72 C71 C70 120.9(8)
C71 C72 C73 120.1(8)
C74 C73 C72 120.8(7)
C74 C73 C68 119.5(7)
C72 C73 C68 119.6(8)
N12 C74 C73 124.3(7)
N11 C75 N12 115.0(7)
N11 C75 C67 122.2(7)
N12 C75 C67 122.8(7)
N11 C76 N10 111.0(7)
N11 C76 C65 124.2(7)
N10 C76 C65 124.8(7)
N13 Fe3 N16 174.1(2)
N13 Fe3 N22 93.5(3)
N16 Fe3 N22 90.3(3)
N13 Fe3 N19 91.2(3)
N16 Fe3 N19 91.9(3)
N22 Fe3 N19 108.1(3)
N13 Fe3 N23 91.8(3)
N16 Fe3 N23 86.2(2)
N22 Fe3 N23 60.3(3)
N19 Fe3 N23 168.1(3)
N13 Fe3 N20 88.6(3)
N16 Fe3 N20 88.6(2)
N22 Fe3 N20 168.4(3)
N19 Fe3 N20 60.4(3)
N23 Fe3 N20 131.1(3)
N21 Fe4 N15 91.9(3)
N21 Fe4 N24 176.8(3)
N15 Fe4 N24 91.3(3)
N21 Fe4 N18 91.9(3)
N15 Fe4 N18 103.7(3)
N24 Fe4 N18 87.7(3)
N21 Fe4 N17 89.6(3)
N15 Fe4 N17 164.2(3)
N24 Fe4 N17 87.5(3)
N18 Fe4 N17 60.6(3)
N21 Fe4 N14 91.0(3)
N15 Fe4 N14 61.2(2)
N24 Fe4 N14 90.2(3)
N18 Fe4 N14 164.7(2)
N17 Fe4 N14 134.5(2)
C77 N13 C95 117.3(7)
C77 N13 Fe3 121.3(5)
C95 N13 Fe3 121.4(5)
C95 N14 C94 118.2(7)
C95 N14 Fe4 148.6(6)
C94 N14 Fe4 93.2(5)
C93 N15 C94 117.0(7)
C93 N15 Fe4 148.3(6)
C94 N15 Fe4 94.7(5)
C96 N16 C114 118.3(7)
C96 N16 Fe3 118.5(6)
C114 N16 Fe3 123.2(5)
C114 N17 C113 118.4(7)
C114 N17 Fe4 146.4(6)
C113 N17 Fe4 95.2(5)
C112 N18 C113 116.1(7)
C112 N18 Fe4 149.2(6)
C113 N18 Fe4 94.6(5)
C115 N19 C133 119.5(8)
C115 N19 Fe3 145.5(7)
C133 N19 Fe3 95.1(5)
C132 N20 C133 119.6(7)
C132 N20 Fe3 149.2(6)
C133 N20 Fe3 91.1(5)
C131 N21 C132 118.6(8)
C131 N21 Fe4 121.4(6)
C132 N21 Fe4 119.9(6)
C134 N22 C152 118.1(8)
C134 N22 Fe3 146.7(6)
C152 N22 Fe3 94.8(5)
C152 N23 C151 118.6(8)
C152 N23 Fe3 92.7(5)
C151 N23 Fe3 148.6(6)
C150 N24 C151 119.4(7)
C150 N24 Fe4 119.6(6)
C151 N24 Fe4 120.7(5)
N13 C77 C78 125.6(7)
C83 C78 C79 119.6(8)
C83 C78 C77 118.9(7)
C79 C78 C77 121.5(8)
C80 C79 C78 120.6(8)
C79 C80 C81 119.3(8)
C82 C81 C80 122.5(9)
C81 C82 C83 118.8(9)
C78 C83 C82 119.1(8)
C78 C83 C84 117.4(8)
C82 C83 C84 123.5(8)
C85 C84 C95 117.6(7)
C85 C84 C83 124.1(8)
C95 C84 C83 118.3(7)
C86 C85 C84 119.7(8)
C85 C86 C94 117.8(7)
C85 C86 C87 124.6(8)
C94 C86 C87 117.4(8)
C88 C87 C92 118.2(8)
C88 C87 C86 124.7(8)
C92 C87 C86 117.0(8)
C89 C88 C87 120.9(9)
C90 C89 C88 119.7(9)
C91 C90 C89 120.7(8)
C90 C91 C92 119.8(9)
C91 C92 C87 120.6(9)
C91 C92 C93 119.7(9)
C87 C92 C93 119.7(8)
N15 C93 C92 124.4(8)
N14 C94 C86 124.7(8)
N14 C94 N15 110.9(7)
C86 C94 N15 124.4(7)
N14 C95 N13 115.5(7)
N14 C95 C84 122.0(7)
N13 C95 C84 122.5(7)
N16 C96 C97 124.5(8)
C98 C97 C102 121.3(8)
C98 C97 C96 120.0(8)
C102 C97 C96 118.7(8)
C99 C98 C97 119.9(9)
C98 C99 C100 120.2(9)
C101 C100 C99 120.6(9)
C100 C101 C102 120.0(9)
C101 C102 C97 117.9(8)
C101 C102 C103 124.8(8)
C97 C102 C103 117.2(7)
C104 C103 C114 118.2(7)
C104 C103 C102 123.1(8)
C114 C103 C102 118.7(7)
C105 C104 C103 120.4(8)
C104 C105 C113 117.4(8)
C104 C105 C106 125.8(8)
C113 C105 C106 116.8(8)
C107 C106 C111 119.1(8)
C107 C106 C105 123.1(8)
C111 C106 C105 117.8(8)
C106 C107 C108 118.9(9)
C107 C108 C109 121.6(9)
C110 C109 C108 119.7(9)
C109 C110 C111 119.3(10)
C106 C111 C110 121.4(9)
C106 C111 C112 118.9(8)
C110 C111 C112 119.6(9)
N18 C112 C111 124.2(8)
N17 C113 C105 124.2(8)
N17 C113 N18 109.6(7)
C105 C113 N18 126.1(7)
N17 C114 N16 116.1(7)
N17 C114 C103 121.3(7)
N16 C114 C103 122.6(7)
N19 C115 C116 123.3(9)
C121 C116 C117 119.7(10)
C121 C116 C115 119.6(8)
C117 C116 C115 120.7(10)
C118 C117 C116 120.6(11)
C117 C118 C119 119.4(10)
C120 C119 C118 121.6(11)
C119 C120 C121 119.5(11)
C120 C121 C116 119.3(9)
C120 C121 C122 124.1(10)
C116 C121 C122 116.6(9)
C123 C122 C133 116.1(8)
C123 C122 C121 126.0(9)
C133 C122 C121 117.9(9)
C122 C123 C124 120.8(8)
C123 C124 C132 118.3(8)
C123 C124 C125 123.4(9)
C132 C124 C125 118.3(8)
C126 C125 C130 119.3(11)
C126 C125 C124 124.2(10)
C130 C125 C124 116.5(10)
C127 C126 C125 119.9(12)
C126 C127 C128 121.8(13)
C129 C128 C127 118.1(13)
C128 C129 C130 122.4(13)
C129 C130 C131 122.9(11)
C129 C130 C125 118.4(11)
C131 C130 C125 118.7(10)
N21 C131 C130 125.4(9)
N20 C132 N21 116.1(8)
N20 C132 C124 121.6(8)
N21 C132 C124 122.3(8)
N20 C133 N19 113.5(7)
N20 C133 C122 123.6(8)
N19 C133 C122 123.0(8)
N22 C134 C135 124.0(8)
C136 C135 C140 119.8(9)
C136 C135 C134 120.0(9)
C140 C135 C134 120.2(8)
C137 C136 C135 120.6(9)
C136 C137 C138 118.9(9)
C139 C138 C137 120.4(10)
C140 C139 C138 120.1(10)
C139 C140 C135 120.1(9)
C139 C140 C141 124.0(9)
C135 C140 C141 115.8(8)
C142 C141 C152 114.8(9)
C142 C141 C140 125.8(9)
C152 C141 C140 119.4(8)
C141 C142 C143 121.0(9)
C142 C143 C151 118.6(9)
C142 C143 C144 123.5(10)
C151 C143 C144 118.0(9)
C145 C144 C149 118.2(11)
C145 C144 C143 124.0(11)
C149 C144 C143 117.2(10)
C144 C145 C146 122.8(12)
C145 C146 C147 117.7(13)
C148 C147 C146 118.7(12)
C147 C148 C149 119.7(12)
C148 C149 C144 122.4(11)
C148 C149 C150 118.5(10)
C144 C149 C150 119.1(9)
N24 C150 C149 123.6(8)
N23 C151 N24 116.1(8)
N23 C151 C143 121.3(8)
N24 C151 C143 122.5(8)
N23 C152 N22 112.1(7)
N23 C152 C141 125.5(8)
N22 C152 C141 122.3(8)
O4 Cl1 O2 108.6(5)
O4 Cl1 O1 108.4(5)
O2 Cl1 O1 110.2(4)
O4 Cl1 O3 109.2(5)
O2 Cl1 O3 110.8(4)
O1 Cl1 O3 109.6(4)
O7 Cl2 O8 109.4(7)
O7 Cl2 O6 110.8(6)
O8 Cl2 O6 111.5(7)
O7 Cl2 O5 109.1(8)
O8 Cl2 O5 107.4(7)
O6 Cl2 O5 108.7(6)
O12 Cl3 O11 108.7(6)
O12 Cl3 O10 108.4(7)
O11 Cl3 O10 110.9(5)
O12 Cl3 O9 109.4(6)
O11 Cl3 O9 110.7(6)
O10 Cl3 O9 108.7(5)
O14 Cl4 O13 113.1(8)
O14 Cl4 O15 115.0(8)
O13 Cl4 O15 120.1(9)
O14 Cl4 O16 101.2(9)
O13 Cl4 O16 104.3(7)
O15 Cl4 O16 99.3(9)
O19 Cl5 O17 119.5(7)
O19 Cl5 O18 118.0(7)
O17 Cl5 O18 114.0(6)
O19 Cl5 O20 98.4(8)
O17 Cl5 O20 101.4(7)
O18 Cl5 O20 99.7(7)
O22 Cl6 O23 112.1(9)
O22 Cl6 O21 112.6(7)
O23 Cl6 O21 110.1(6)
O22 Cl6 O24 105.9(11)
O23 Cl6 O24 106.3(10)
O21 Cl6 O24 109.7(8)
O28 Cl7 O26 121.4(7)
O28 Cl7 O25 115.9(6)
O26 Cl7 O25 115.0(6)
O28 Cl7 O27 99.3(7)
O26 Cl7 O27 97.8(6)
O25 Cl7 O27 101.0(5)
O31 Cl8 O32 103.9(17)
O31 Cl8 O29 117.8(15)
O32 Cl8 O29 100.1(10)
O31 Cl8 O30 102.1(11)
O32 Cl8 O30 116.3(15)
O29 Cl8 O30 116.6(12)
N25 C153 C154 179(2)
N26 C155 C156 176(2)
N27 C157 C158 178.7(13)
N28 C159 C160 175(2)
N29 C161 C162 179.0(17)
N30 C163 C164 177.9(14)
N31 C165 C166 177.3(17)
N32 C167 C168 177(3)
N33 C169 C170 171(3)
N34 C171 C172 176(4)
N35 C173 C174 164(6)
C176 O33 C177 120.5(15)
O33 C176 C175 118.9(16)
O33 C177 C178 112.8(15)
C181 O34 C180 106(4)
C179 C180 O34 119(5)
O34 C181 C182 85(4)

loop_
_geom_bond_atom_site_label_1
_geom_bond_atom_site_label_2
_geom_bond_distance
Fe1 N7 2.173(7)
Fe1 N4 2.179(6)
Fe1 N1 2.179(6)
Fe1 N8 2.203(6)
Fe1 N11 2.206(7)
Fe1 N10 2.223(6)
Fe2 N9 2.171(7)
Fe2 N12 2.179(6)
Fe2 N6 2.200(7)
Fe2 N3 2.203(6)
Fe2 N2 2.268(6)
Fe2 N5 2.303(6)
N1 C1 1.310(10)
N1 C19 1.369(10)
N2 C18 1.329(10)
N2 C19 1.344(10)
N3 C17 1.279(10)
N3 C18 1.379(10)
N4 C20 1.292(10)
N4 C38 1.389(10)
N5 C37 1.339(10)
N5 C38 1.350(10)
N6 C36 1.292(11)
N6 C37 1.376(10)
N7 C39 1.299(10)
N7 C57 1.382(10)
N8 C56 1.326(10)
N8 C57 1.336(10)
N9 C55 1.301(10)
N9 C56 1.388(10)
N10 C58 1.331(10)
N10 C76 1.376(10)
N11 C75 1.326(10)
N11 C76 1.356(10)
N12 C74 1.316(10)
N12 C75 1.393(9)
C1 C2 1.436(12)
C2 C3 1.398(11)
C2 C7 1.413(12)
C3 C4 1.346(13)
C4 C5 1.411(14)
C5 C6 1.362(13)
C6 C7 1.366(13)
C7 C8 1.444(11)
C8 C9 1.381(11)
C8 C19 1.418(11)
C9 C10 1.398(11)
C10 C18 1.412(11)
C10 C11 1.452(11)
C11 C16 1.423(12)
C11 C12 1.427(11)
C12 C13 1.377(12)
C13 C14 1.414(13)
C14 C15 1.374(13)
C15 C16 1.413(11)
C16 C17 1.416(12)
C20 C21 1.409(12)
C21 C26 1.419(13)
C21 C22 1.420(12)
C22 C23 1.345(14)
C23 C24 1.451(15)
C24 C25 1.397(13)
C25 C26 1.394(13)
C26 C27 1.458(11)
C27 C28 1.376(12)
C27 C38 1.403(12)
C28 C29 1.410(11)
C29 C37 1.401(11)
C29 C30 1.453(11)
C30 C31 1.377(12)
C30 C35 1.442(12)
C31 C32 1.376(12)
C32 C33 1.400(14)
C33 C34 1.337(13)
C34 C35 1.406(12)
C35 C36 1.417(12)
C39 C40 1.444(12)
C40 C41 1.399(12)
C40 C45 1.413(12)
C41 C42 1.368(14)
C42 C43 1.387(14)
C43 C44 1.352(13)
C44 C45 1.390(12)
C45 C46 1.491(11)
C46 C47 1.382(12)
C46 C57 1.401(11)
C47 C48 1.377(11)
C48 C56 1.411(11)
C48 C49 1.455(11)
C49 C50 1.380(13)
C49 C54 1.417(12)
C50 C51 1.391(13)
C51 C52 1.399(15)
C52 C53 1.350(14)
C53 C54 1.406(12)
C54 C55 1.437(12)
C58 C59 1.422(12)
C59 C64 1.394(12)
C59 C60 1.417(11)
C60 C61 1.365(13)
C61 C62 1.396(14)
C62 C63 1.389(12)
C63 C64 1.411(12)
C64 C65 1.464(11)
C65 C66 1.399(11)
C65 C76 1.400(11)
C66 C67 1.382(11)
C67 C75 1.415(11)
C67 C68 1.439(11)
C68 C69 1.401(12)
C68 C73 1.433(11)
C69 C70 1.403(12)
C70 C71 1.387(13)
C71 C72 1.350(13)
C72 C73 1.422(11)
C73 C74 1.418(11)
Fe3 N13 2.140(7)
Fe3 N16 2.174(7)
Fe3 N22 2.197(7)
Fe3 N19 2.201(7)
Fe3 N23 2.273(7)
Fe3 N20 2.295(7)
Fe4 N21 2.165(7)
Fe4 N15 2.178(7)
Fe4 N24 2.181(7)
Fe4 N18 2.216(7)
Fe4 N17 2.228(7)
Fe4 N14 2.265(7)
N13 C77 1.303(10)
N13 C95 1.396(10)
N14 C95 1.326(10)
N14 C94 1.335(10)
N15 C93 1.301(11)
N15 C94 1.412(11)
N16 C96 1.307(10)
N16 C114 1.375(10)
N17 C114 1.342(10)
N17 C113 1.353(10)
N18 C112 1.306(11)
N18 C113 1.389(10)
N19 C115 1.277(11)
N19 C133 1.356(11)
N20 C132 1.342(11)
N20 C133 1.352(10)
N21 C131 1.279(12)
N21 C132 1.369(11)
N22 C134 1.307(11)
N22 C152 1.375(10)
N23 C152 1.332(11)
N23 C151 1.343(10)
N24 C150 1.313(10)
N24 C151 1.364(11)
C77 C78 1.434(11)
C78 C83 1.393(11)
C78 C79 1.396(12)
C79 C80 1.372(13)
C80 C81 1.374(13)
C81 C82 1.355(12)
C82 C83 1.423(12)
C83 C84 1.461(11)
C84 C85 1.404(11)
C84 C95 1.425(11)
C85 C86 1.374(12)
C86 C94 1.377(12)
C86 C87 1.482(11)
C87 C88 1.388(12)
C87 C92 1.400(13)
C88 C89 1.377(12)
C89 C90 1.376(14)
C90 C91 1.368(14)
C91 C92 1.379(12)
C92 C93 1.431(13)
C96 C97 1.442(12)
C97 C98 1.405(12)
C97 C102 1.405(12)
C98 C99 1.338(13)
C99 C100 1.406(14)
C100 C101 1.390(13)
C101 C102 1.392(12)
C102 C103 1.451(11)
C103 C104 1.402(11)
C103 C114 1.421(11)
C104 C105 1.375(12)
C105 C113 1.385(12)
C105 C106 1.452(11)
C106 C107 1.382(12)
C106 C111 1.404(13)
C107 C108 1.402(13)
C108 C109 1.403(15)
C109 C110 1.357(15)
C110 C111 1.410(12)
C111 C112 1.446(13)
C115 C116 1.447(13)
C116 C121 1.402(14)
C116 C117 1.418(12)
C117 C118 1.338(15)
C118 C119 1.407(17)
C119 C120 1.374(15)
C120 C121 1.390(13)
C121 C122 1.442(12)
C122 C123 1.406(13)
C122 C133 1.430(12)
C123 C124 1.408(13)
C124 C132 1.429(12)
C124 C125 1.440(14)
C125 C126 1.390(15)
C125 C130 1.427(14)
C126 C127 1.362(17)
C127 C128 1.404(19)
C128 C129 1.367(18)
C129 C130 1.381(15)
C130 C131 1.412(14)
C134 C135 1.439(13)
C135 C136 1.389(12)
C135 C140 1.402(13)
C136 C137 1.371(15)
C137 C138 1.410(15)
C138 C139 1.385(13)
C139 C140 1.361(13)
C140 C141 1.444(12)
C141 C142 1.400(13)
C141 C152 1.432(12)
C142 C143 1.403(13)
C143 C151 1.427(13)
C143 C144 1.471(13)
C144 C145 1.324(16)
C144 C149 1.402(15)
C145 C146 1.415(16)
C146 C147 1.464(17)
C147 C148 1.360(16)
C148 C149 1.392(14)
C149 C150 1.443(13)
Cl1 O4 1.414(7)
Cl1 O2 1.435(7)
Cl1 O1 1.439(7)
Cl1 O3 1.445(7)
Cl2 O7 1.380(10)
Cl2 O8 1.428(10)
Cl2 O6 1.429(9)
Cl2 O5 1.457(10)
Cl3 O12 1.391(9)
Cl3 O11 1.415(8)
Cl3 O10 1.423(8)
Cl3 O9 1.439(8)
Cl4 O14 1.369(10)
Cl4 O13 1.384(11)
Cl4 O15 1.395(12)
Cl4 O16 1.528(13)
Cl5 O19 1.351(10)
Cl5 O17 1.351(9)
Cl5 O18 1.373(8)
Cl5 O20 1.582(11)
Cl6 O22 1.370(12)
Cl6 O23 1.380(10)
Cl6 O21 1.417(8)
Cl6 O24 1.429(13)
Cl7 O28 1.359(10)
Cl7 O26 1.368(9)
Cl7 O25 1.394(7)
Cl7 O27 1.541(9)
Cl8 O31 1.298(16)
Cl8 O32 1.343(14)
Cl8 O29 1.354(12)
Cl8 O30 1.358(17)
N25 C153 1.115(12)
C153 C154 1.510(13)
N26 C155 1.078(16)
C155 C156 1.442(16)
N27 C157 1.107(13)
C157 C158 1.472(14)
N28 C159 1.08(3)
C159 C160 1.56(3)
N29 C161 1.154(18)
C161 C162 1.444(19)
N30 C163 1.106(14)
C163 C164 1.516(14)
N31 C165 1.210(19)
C165 C166 1.45(2)
N32 C167 1.230(13)
C167 C168 1.591(13)
N33 C169 1.206(13)
C169 C170 1.576(13)
N34 C171 1.121(13)
C171 C172 1.513(13)
N35 C173 1.204(17)
C173 C174 1.566(17)
O33 C176 1.21(2)
O33 C177 1.44(2)
C175 C176 1.44(3)
C177 C178 1.53(3)
O34 C181 1.34(5)
O34 C180 1.65(6)
C179 C180 1.39(6)
C181 C182 1.64(6)
